data_4339336
loop_
_publ_author_name
'Li, Xiu-Ling'
'Shi, Lin-Xi'
'Zhang, Li-Yi'
'Wen, Hui-Min'
'Chen, Zhong-Ning'

_publ_section_title
;
 Syntheses, structures, and sensitized lanthanide luminescence by Pt
 --&gt; Ln (Ln = Eu, Nd, Yb) energy transfer for heteronuclear PtLn2 and
 Pt2Ln4 complexes with a terpyridyl-functionalized alkynyl ligand.
;
_journal_issue 25
_journal_name_full 'Inorganic chemistry'
_journal_page_first 10892
_journal_page_last 10900
_journal_paper_doi 10.1021/ic7015676
_journal_volume 46
_journal_year 2007
_chemical_formula_sum 'C101 H56 F36 N6 Nd2 O12 P2 Pt'
_chemical_formula_weight 2775.03
_chemical_name_systematic
; 
 ? 
;
_space_group_IT_number 2
_symmetry_cell_setting triclinic
_symmetry_space_group_name_Hall '-P 1'
_symmetry_space_group_name_H-M 'P -1'
_atom_sites_solution_hydrogens geom
_atom_sites_solution_primary direct
_atom_sites_solution_secondary difmap
_audit_creation_method SHELXL-97
_cell_angle_alpha 75.785(7)
_cell_angle_beta 76.278(6)
_cell_angle_gamma 75.276(7)
_cell_formula_units_Z 2
_cell_length_a 15.409(3)
_cell_length_b 18.761(4)
_cell_length_c 25.654(5)
_cell_measurement_reflns_used 12456
_cell_measurement_temperature 293(2)
_cell_measurement_theta_max 27.4797
_cell_measurement_theta_min 2.3619
_cell_volume 6831(2)
_computing_cell_refinement 'Bruker XSCANS'
_computing_data_collection 'Bruker XSCANS'
_computing_data_reduction 'Bruker SHELXTL'
_computing_molecular_graphics 'Bruker SHELXTL'
_computing_publication_material 'Bruker SHELXTL'
_computing_structure_refinement 'SHELXL-97 (Sheldrick, 1997)'
_computing_structure_solution 'SHELXS-97 (Sheldrick, 1990)'
_diffrn_ambient_temperature 293(2)
_diffrn_measured_fraction_theta_full 0.990
_diffrn_measured_fraction_theta_max 0.990
_diffrn_measurement_device_type 'Bruker P4'
_diffrn_measurement_method '\w scans'
_diffrn_radiation_monochromator graphite
_diffrn_radiation_source 'fine-focus sealed tube'
_diffrn_radiation_type MoK\a
_diffrn_radiation_wavelength 0.71073
_diffrn_reflns_av_R_equivalents 0.0366
_diffrn_reflns_av_sigmaI/netI 0.0705
_diffrn_reflns_limit_h_max 18
_diffrn_reflns_limit_h_min -16
_diffrn_reflns_limit_k_max 22
_diffrn_reflns_limit_k_min -20
_diffrn_reflns_limit_l_max 30
_diffrn_reflns_limit_l_min -30
_diffrn_reflns_number 43925
_diffrn_reflns_theta_full 25.00
_diffrn_reflns_theta_max 25.00
_diffrn_reflns_theta_min 2.02
_exptl_absorpt_coefficient_mu 1.891
_exptl_absorpt_correction_T_max 0.6196
_exptl_absorpt_correction_T_min 0.4340
_exptl_absorpt_correction_type none
_exptl_crystal_colour yellow
_exptl_crystal_density_diffrn 1.349
_exptl_crystal_density_method 'not measured'
_exptl_crystal_description prism
_exptl_crystal_F_000 2704
_exptl_crystal_size_max 0.53
_exptl_crystal_size_mid 0.32
_exptl_crystal_size_min 0.28
_refine_diff_density_max 2.990
_refine_diff_density_min -0.991
_refine_diff_density_rms 0.202
_refine_ls_extinction_coef 0.0073(5)
_refine_ls_extinction_expression Fc^*^=kFc[1+0.001xFc^2^\l^3^/sin(2\q)]^-1/4^
_refine_ls_extinction_method SHELXL
_refine_ls_goodness_of_fit_ref 1.057
_refine_ls_hydrogen_treatment constr
_refine_ls_matrix_type fullcycle
_refine_ls_number_parameters 1691
_refine_ls_number_reflns 23825
_refine_ls_number_restraints 564
_refine_ls_restrained_S_all 1.063
_refine_ls_R_factor_all 0.1003
_refine_ls_R_factor_gt 0.0710
_refine_ls_shift/su_max 0.050
_refine_ls_shift/su_mean 0.003
_refine_ls_structure_factor_coef Fsqd
_refine_ls_weighting_details 'calc w=1/[\s^2^(Fo^2^)+(0.1502P)^2^+11.6352P] where P=(Fo^2^+2Fc^2^)/3'
_refine_ls_weighting_scheme calc
_refine_ls_wR_factor_gt 0.2100
_refine_ls_wR_factor_ref 0.2527
_reflns_number_gt 16722
_reflns_number_total 23825
_reflns_threshold_expression >2sigma(I)
_cod_data_source_file ic7015676-file001.cif
_cod_data_source_block compound_6
_cod_depositor_comments
;
The following automatic conversions were performed:

'_symmetry_cell_setting' value 'Triclinic' changed to 'triclinic'
according to
/usr/data/users/saulius/automatic-downloads/retrospective/ACS/lib/dictionaries/cif_core.dic
dictionary named 'cif_core.dic' version 2.4.2 from 2011-04-26.

Automatic conversion script
Id: cif_fix_values 2281 2013-09-26 08:29:07Z andrius 
;
_cod_original_sg_symbol_H-M P-1
_cod_database_code 4339336

loop_
_symmetry_equiv_pos_as_xyz
'x, y, z'
'-x, -y, -z'

loop_
_atom_site_label
_atom_site_type_symbol
_atom_site_fract_x
_atom_site_fract_y
_atom_site_fract_z
_atom_site_U_iso_or_equiv
_atom_site_adp_type
_atom_site_occupancy
_atom_site_symmetry_multiplicity
_atom_site_calc_flag
_atom_site_refinement_flags
_atom_site_disorder_assembly
_atom_site_disorder_group
Pt Pt 1.05113(2) 0.069441(19) -2.541957(12) 0.06125(16) Uani 1 1 d . . .
Nd1 Nd 1.04940(4) 0.28503(3) -3.117517(19) 0.0744(2) Uani 1 1 d . A .
Nd2 Nd 1.50729(4) -0.25453(3) -2.09778(2) 0.0746(2) Uani 1 1 d . D .
P1 P 1.17370(17) -0.02510(14) -2.56285(9) 0.0681(6) Uani 1 1 d . . .
P2 P 0.92117(18) 0.15622(14) -2.51759(9) 0.0697(6) Uani 1 1 d . . .
C1 C 1.2425(9) 0.1399(8) -3.1193(5) 0.103(4) Uani 1 1 d . A .
H1A H 1.2499 0.1652 -3.1556 0.123 Uiso 1 1 calc R . .
C2 C 1.2979(10) 0.0717(9) -3.1064(5) 0.115(4) Uani 1 1 d . . .
H2A H 1.3437 0.0519 -3.1330 0.139 Uiso 1 1 calc R . .
C3 C 1.2850(9) 0.0313(8) -3.0519(5) 0.105(4) Uani 1 1 d . . .
H3A H 1.3195 -0.0166 -3.0418 0.126 Uiso 1 1 calc R . .
C4 C 1.2187(8) 0.0665(7) -3.0144(4) 0.087(3) Uani 1 1 d . . .
H4A H 1.2089 0.0421 -2.9779 0.104 Uiso 1 1 calc R . .
C5 C 1.1672(6) 0.1364(5) -3.0296(4) 0.068(2) Uani 1 1 d . A .
C6 C 1.0970(6) 0.1751(5) -2.9905(3) 0.065(2) Uani 1 1 d . A .
C7 C 1.0981(7) 0.1573(5) -2.9358(3) 0.069(2) Uani 1 1 d . . .
H7A H 1.1439 0.1189 -2.9229 0.082 Uiso 1 1 calc R . .
C8 C 1.0323(7) 0.1952(5) -2.8987(3) 0.066(2) Uani 1 1 d . . .
C9 C 0.9637(7) 0.2498(5) -2.9198(3) 0.073(2) Uani 1 1 d . . .
H9A H 0.9167 0.2750 -2.8965 0.088 Uiso 1 1 calc R . .
C10 C 0.9647(7) 0.2672(5) -2.9763(3) 0.067(2) Uani 1 1 d . A .
C11 C 0.8887(7) 0.3250(5) -2.9994(4) 0.073(2) Uani 1 1 d . A .
C12 C 0.8100(9) 0.3520(7) -2.9666(5) 0.100(4) Uani 1 1 d . . .
H12A H 0.8007 0.3352 -2.9289 0.120 Uiso 1 1 calc R . .
C13 C 0.7455(11) 0.4045(8) -2.9910(6) 0.124(5) Uani 1 1 d . . .
H13A H 0.6902 0.4229 -2.9696 0.149 Uiso 1 1 calc R . .
C14 C 0.7598(10) 0.4302(7) -3.0450(5) 0.105(4) Uani 1 1 d . . .
H14A H 0.7164 0.4678 -3.0611 0.126 Uiso 1 1 calc R . .
C15 C 0.8386(10) 0.4007(7) -3.0759(5) 0.103(4) Uani 1 1 d . A .
H15A H 0.8483 0.4188 -3.1135 0.124 Uiso 1 1 calc R . .
C16 C 1.0397(6) 0.1440(5) -2.7266(3) 0.068(2) Uani 1 1 d . . .
C17 C 0.9984(8) 0.2162(6) -2.7521(4) 0.087(3) Uani 1 1 d . . .
H17A H 0.9728 0.2537 -2.7316 0.104 Uiso 1 1 calc R . .
C18 C 0.9957(8) 0.2314(6) -2.8066(4) 0.083(3) Uani 1 1 d . . .
H18A H 0.9665 0.2789 -2.8223 0.100 Uiso 1 1 calc R . .
C19 C 1.0348(7) 0.1789(5) -2.8390(3) 0.069(2) Uani 1 1 d . . .
C20 C 1.0814(8) 0.1083(6) -2.8144(4) 0.083(3) Uani 1 1 d . . .
H20A H 1.1113 0.0721 -2.8353 0.099 Uiso 1 1 calc R . .
C21 C 1.0824(8) 0.0930(6) -2.7590(4) 0.080(3) Uani 1 1 d . . .
H21A H 1.1133 0.0461 -2.7433 0.096 Uiso 1 1 calc R . .
C22 C 1.0421(7) 0.1247(6) -2.6688(3) 0.073(2) Uani 1 1 d . . .
C23 C 1.0412(6) 0.1030(5) -2.6215(3) 0.063(2) Uani 1 1 d . . .
C24 C 1.6933(8) -0.2363(8) -2.2033(6) 0.109(4) Uani 1 1 d . D .
H24A H 1.7194 -0.2747 -2.1775 0.130 Uiso 1 1 calc R . .
C25 C 1.7514(9) -0.2049(9) -2.2482(6) 0.123(5) Uani 1 1 d . . .
H25A H 1.8143 -0.2228 -2.2532 0.147 Uiso 1 1 calc R . .
C26 C 1.7125(9) -0.1462(9) -2.2853(6) 0.130(6) Uani 1 1 d . . .
H26A H 1.7487 -0.1235 -2.3162 0.156 Uiso 1 1 calc R . .
C27 C 1.6159(8) -0.1209(8) -2.2756(6) 0.115(5) Uani 1 1 d . . .
H27A H 1.5884 -0.0793 -2.2988 0.138 Uiso 1 1 calc R . .
C28 C 1.5635(7) -0.1584(6) -2.2315(4) 0.083(3) Uani 1 1 d . D .
C29 C 1.4621(7) -0.1358(6) -2.2204(4) 0.077(3) Uani 1 1 d . D .
C30 C 1.4115(7) -0.1013(5) -2.2591(5) 0.076(3) Uani 1 1 d . . .
H30A H 1.4434 -0.0889 -2.2946 0.091 Uiso 1 1 calc R . .
C31 C 1.3181(6) -0.0825(5) -2.2521(4) 0.071(2) Uani 1 1 d . . .
C32 C 1.2760(7) -0.0972(6) -2.1974(4) 0.074(2) Uani 1 1 d . . .
H32A H 1.2128 -0.0830 -2.1878 0.089 Uiso 1 1 calc R . .
C33 C 1.3278(6) -0.1331(5) -2.1566(4) 0.070(2) Uani 1 1 d . D .
C34 C 1.2830(6) -0.1516(5) -2.0978(3) 0.067(2) Uani 1 1 d . D .
C35 C 1.1926(7) -0.1213(5) -2.0800(4) 0.077(2) Uani 1 1 d . . .
H35A H 1.1571 -0.0897 -2.1046 0.092 Uiso 1 1 calc R . .
C36 C 1.1555(8) -0.1388(6) -2.0249(4) 0.088(3) Uani 1 1 d . . .
H36A H 1.0950 -0.1179 -2.0119 0.106 Uiso 1 1 calc R . .
C37 C 1.2088(9) -0.1872(7) -1.9898(4) 0.092(3) Uani 1 1 d . . .
H37A H 1.1849 -0.2007 -1.9527 0.111 Uiso 1 1 calc R . .
C38 C 1.2994(8) -0.2156(6) -2.0109(4) 0.088(3) Uani 1 1 d . D .
H38A H 1.3359 -0.2484 -1.9873 0.106 Uiso 1 1 calc R . .
C39 C 1.2674(6) -0.0505(6) -2.2971(4) 0.071(2) Uani 1 1 d . . .
C40 C 1.3055(8) -0.0114(8) -2.3467(4) 0.100(4) Uani 1 1 d . . .
H40A H 1.3642 -0.0032 -2.3515 0.120 Uiso 1 1 calc R . .
C41 C 1.2587(9) 0.0155(8) -2.3890(5) 0.101(4) Uani 1 1 d . . .
H41A H 1.2855 0.0424 -2.4218 0.121 Uiso 1 1 calc R . .
C42 C 1.1709(6) 0.0030(5) -2.3837(4) 0.067(2) Uani 1 1 d . . .
C43 C 1.1335(8) -0.0301(7) -2.3342(4) 0.090(3) Uani 1 1 d . . .
H43A H 1.0731 -0.0346 -2.3284 0.108 Uiso 1 1 calc R . .
C44 C 1.1797(7) -0.0579(6) -2.2908(4) 0.084(3) Uani 1 1 d . . .
H44A H 1.1507 -0.0816 -2.2574 0.101 Uiso 1 1 calc R . .
C45 C 1.1241(7) 0.0259(6) -2.4295(4) 0.075(2) Uani 1 1 d . . .
C46 C 1.0881(6) 0.0419(5) -2.4686(3) 0.067(2) Uani 1 1 d . . .
C47 C 1.2810(7) -0.0007(7) -2.5638(4) 0.081(3) Uani 1 1 d . . .
C48 C 1.2837(5) 0.0732(5) -2.5694(3) 0.103(4) Uani 1 1 d . . .
H48A H 1.2309 0.1099 -2.5733 0.123 Uiso 1 1 calc R . .
C49 C 1.3638(5) 0.0945(5) -2.5695(3) 0.153(7) Uani 1 1 d R . .
H49A H 1.3644 0.1467 -2.5738 0.184 Uiso 1 1 d R . .
C50 C 1.4430(5) 0.0403(5) -2.5633(3) 0.143(6) Uani 1 1 d R . .
H50A H 1.4984 0.0550 -2.5634 0.172 Uiso 1 1 d R . .
C51 C 1.4421(5) -0.0353(5) -2.5570(3) 0.155(7) Uani 1 1 d R . .
H51A H 1.4968 -0.0727 -2.5527 0.187 Uiso 1 1 d R . .
C52 C 1.3620(5) -0.0566(5) -2.5569(3) 0.136(6) Uani 1 1 d R . .
H52A H 1.3612 -0.1088 -2.5522 0.163 Uiso 1 1 d R . .
C53 C 1.1891(7) -0.0560(6) -2.6268(4) 0.074(2) Uani 1 1 d . . .
C54 C 1.1148(8) -0.0746(6) -2.6388(4) 0.085(3) Uani 1 1 d . . .
H54A H 1.0590 -0.0684 -2.6149 0.102 Uiso 1 1 calc R . .
C55 C 1.1220(11) -0.1018(7) -2.6850(5) 0.106(4) Uani 1 1 d . . .
H55A H 1.0717 -0.1134 -2.6926 0.127 Uiso 1 1 calc R . .
C56 C 1.2043(14) -0.1115(9) -2.7193(7) 0.136(6) Uani 1 1 d . . .
H56A H 1.2118 -0.1350 -2.7486 0.163 Uiso 1 1 calc R . .
C57 C 1.2759(12) -0.0874(10) -2.7119(6) 0.143(6) Uani 1 1 d . . .
H57A H 1.3285 -0.0875 -2.7386 0.171 Uiso 1 1 calc R . .
C58 C 1.2700(9) -0.0623(8) -2.6631(5) 0.113(4) Uani 1 1 d . . .
H58A H 1.3204 -0.0504 -2.6560 0.135 Uiso 1 1 calc R . .
C59 C 0.8774(8) 0.2288(6) -2.5725(4) 0.085(3) Uani 1 1 d . . .
C60 C 0.8845(15) 0.3019(8) -2.5801(7) 0.150(7) Uani 1 1 d . . .
H60A H 0.9104 0.3172 -2.5565 0.180 Uiso 1 1 calc R . .
C61 C 0.8523(18) 0.3525(10) -2.6239(8) 0.188(10) Uani 1 1 d . . .
H61A H 0.8598 0.4016 -2.6289 0.226 Uiso 1 1 calc R . .
C62 C 0.8143(15) 0.3395(10) -2.6573(7) 0.169(9) Uani 1 1 d . . .
H62A H 0.7957 0.3765 -2.6864 0.202 Uiso 1 1 calc R . .
C63 C 0.8015(10) 0.2683(10) -2.6487(6) 0.136(6) Uani 1 1 d . . .
H63A H 0.7706 0.2571 -2.6717 0.164 Uiso 1 1 calc R . .
C64 C 0.8327(9) 0.2114(8) -2.6071(5) 0.105(4) Uani 1 1 d . . .
H64A H 0.8238 0.1629 -2.6027 0.126 Uiso 1 1 calc R . .
C65 C 0.9251(10) 0.2112(6) -2.4694(4) 0.096(3) Uani 1 1 d . . .
C66 C 0.8423(12) 0.2508(8) -2.4413(6) 0.126(5) Uani 1 1 d . . .
H66A H 0.7868 0.2500 -2.4494 0.151 Uiso 1 1 calc R . .
C67 C 0.8425(19) 0.2901(10) -2.4026(8) 0.182(10) Uani 1 1 d . . .
H67A H 0.7882 0.3121 -2.3823 0.218 Uiso 1 1 calc R . .
C68 C 0.925(2) 0.2958(10) -2.3949(8) 0.185(11) Uani 1 1 d . . .
H68A H 0.9260 0.3242 -2.3700 0.222 Uiso 1 1 calc R . .
C69 C 1.0068(16) 0.2609(10) -2.4227(8) 0.158(7) Uani 1 1 d . . .
H69A H 1.0611 0.2677 -2.4166 0.190 Uiso 1 1 calc R . .
C70 C 1.0111(12) 0.2145(7) -2.4607(5) 0.112(4) Uani 1 1 d . . .
H70A H 1.0659 0.1888 -2.4781 0.135 Uiso 1 1 calc R . .
C101 C 0.9733(11) 0.0471(7) -3.1066(6) 0.105(4) Uani 1 1 d . . .
C72 C 1.0076(12) 0.1191(8) -3.1321(6) 0.120(5) Uani 1 1 d . . .
C73 C 1.0476(11) 0.1234(9) -3.1886(6) 0.120(5) Uani 1 1 d . . .
H73A H 1.0458 0.0859 -3.2060 0.144 Uiso 1 1 calc R . .
C74 C 1.0896(11) 0.1829(11) -3.2186(5) 0.136(6) Uani 1 1 d D A .
C75 C 1.1331(9) 0.1813(8) -3.2783(5) 0.174(10) Uani 1 1 d D . .
C76 C 0.8042(14) 0.2929(9) -3.2036(7) 0.204(11) Uani 1 1 d DU . .
C77 C 0.8774(15) 0.3186(12) -3.1928(8) 0.177(8) Uani 1 1 d DU A .
C78 C 0.8970(18) 0.3773(13) -3.2342(8) 0.226(12) Uani 1 1 d DU . .
H78A H 0.8682 0.3932 -3.2643 0.272 Uiso 1 1 calc R B .
C79 C 0.9649(19) 0.4123(13) -3.2276(7) 0.226(12) Uani 1 1 d DU A .
C80 C 1.0046(14) 0.4731(11) -3.2715(6) 0.296(18) Uani 1 1 d DU . .
C81 C 1.3249(11) 0.3687(9) -3.2065(7) 0.231(14) Uani 1 1 d D . .
C82 C 1.2302(11) 0.3727(10) -3.1697(7) 0.144(7) Uani 1 1 d D A .
C83 C 1.1974(12) 0.4351(10) -3.1508(7) 0.143(7) Uani 1 1 d . . .
H83A H 1.2310 0.4727 -3.1608 0.172 Uiso 1 1 calc R C .
C84 C 1.1176(11) 0.4450(7) -3.1180(6) 0.116(4) Uani 1 1 d D A .
C85 C 1.0815(12) 0.5209(8) -3.0998(7) 0.223(14) Uani 1 1 d D . .
C86 C 1.5030(8) -0.4354(5) -1.9335(4) 0.104(4) Uani 1 1 d D . .
C87 C 1.5486(8) -0.3870(5) -1.9862(4) 0.080(3) Uani 1 1 d . D .
C88 C 1.6364(9) -0.3817(7) -1.9875(5) 0.100(4) Uani 1 1 d . . .
H88A H 1.6652 -0.4088 -1.9585 0.120 Uiso 1 1 calc R D .
C89 C 1.6844(7) -0.3364(6) -2.0314(6) 0.096(4) Uani 1 1 d D D .
C90 C 1.7823(8) -0.3367(6) -2.0284(6) 0.156(8) Uani 1 1 d D . .
C91 C 1.6280(10) -0.0390(7) -2.1169(6) 0.171(9) Uani 1 1 d D . .
C92 C 1.5792(9) -0.1018(7) -2.0818(8) 0.129(6) Uani 1 1 d D D .
C93 C 1.5661(12) -0.1178(9) -2.0234(8) 0.139(6) Uani 1 1 d . . .
H93A H 1.5882 -0.0903 -2.0057 0.167 Uiso 1 1 calc R E .
C94 C 1.5240(11) -0.1698(9) -1.9952(7) 0.123(5) Uani 1 1 d . D .
C95 C 1.4935(14) -0.1694(10) -1.9315(11) 0.31(3) Uani 1 1 d D . .
C96 C 1.6754(9) -0.4465(6) -2.1969(5) 0.131(5) Uani 1 1 d D . .
C97 C 1.5867(9) -0.3963(6) -2.1732(5) 0.101(4) Uani 1 1 d D D .
C98 C 1.5070(9) -0.3881(7) -2.1922(5) 0.101(4) Uani 1 1 d . . .
H98A H 1.5090 -0.4127 -2.2200 0.122 Uiso 1 1 calc R F .
C99 C 1.4279(8) -0.3469(6) -2.1725(4) 0.087(3) Uani 1 1 d D D .
C100 C 1.3431(8) -0.3450(7) -2.1941(4) 0.128(5) Uani 1 1 d D . .
C71 C 0.8225(7) 0.1101(6) -2.4899(4) 0.077(2) Uani 1 1 d . . .
H71A H 0.7720 0.1475 -2.4758 0.092 Uiso 1 1 calc R . .
H71B H 0.8060 0.0990 -2.5208 0.092 Uiso 1 1 calc R . .
O1 O 1.0060(5) 0.1596(4) -3.1009(3) 0.0823(18) Uani 1 1 d . . .
O2 O 1.1036(7) 0.2314(5) -3.1997(3) 0.113(3) Uani 1 1 d . . .
O3 O 0.9129(7) 0.2911(5) -3.1526(3) 0.106(3) Uani 1 1 d . . .
O4 O 1.0249(10) 0.3906(6) -3.1937(4) 0.154(5) Uani 1 1 d . . .
O5 O 1.2006(7) 0.3121(6) -3.1585(4) 0.118(3) Uani 1 1 d . . .
O6 O 1.0682(7) 0.3964(5) -3.0932(4) 0.111(3) Uani 1 1 d . . .
O7 O 1.4972(5) -0.3564(4) -2.0197(3) 0.0846(19) Uani 1 1 d . . .
O8 O 1.6553(5) -0.2927(4) -2.0708(3) 0.097(2) Uani 1 1 d . . .
O9 O 1.5543(7) -0.1339(5) -2.1114(4) 0.116(3) Uani 1 1 d . . .
O10 O 1.4897(6) -0.2111(5) -2.0096(4) 0.107(3) Uani 1 1 d . . .
O11 O 1.5970(6) -0.3670(4) -2.1368(3) 0.096(2) Uani 1 1 d . . .
O12 O 1.4105(5) -0.3095(4) -2.1354(3) 0.088(2) Uani 1 1 d . . .
N1 N 1.1779(6) 0.1724(5) -3.0826(3) 0.083(2) Uani 1 1 d . . .
N2 N 1.0315(5) 0.2310(4) -3.0113(3) 0.0656(18) Uani 1 1 d . . .
N3 N 0.9050(6) 0.3452(4) -3.0542(3) 0.079(2) Uani 1 1 d . . .
N4 N 1.6008(6) -0.2148(5) -2.1946(4) 0.089(3) Uani 1 1 d . . .
N5 N 1.4192(5) -0.1529(4) -2.1679(3) 0.0722(19) Uani 1 1 d . . .
N6 N 1.3360(6) -0.1974(5) -2.0637(3) 0.074(2) Uani 1 1 d . . .
F1 F 0.9889(9) 0.0194(5) -3.0575(4) 0.170(4) Uani 1 1 d . . .
F2 F 1.0122(8) -0.0047(6) -3.1348(5) 0.171(4) Uani 1 1 d . . .
F3 F 0.8841(8) 0.0579(8) -3.1048(7) 0.220(7) Uani 1 1 d . . .
F4 F 1.2092(13) 0.1302(13) -3.2760(10) 0.218(9) Uani 0.50 1 d PDU A 1
F5 F 1.0817(14) 0.1548(12) -3.2996(10) 0.186(8) Uani 0.50 1 d PDU A 1
F6 F 1.1534(18) 0.2420(12) -3.3118(9) 0.225(10) Uani 0.50 1 d PDU A 1
F4' F 1.2211(11) 0.1805(16) -3.2901(11) 0.224(9) Uani 0.50 1 d PDU A 2
F5' F 1.1213(16) 0.1300(12) -3.3010(10) 0.198(8) Uani 0.50 1 d PDU A 2
F6' F 1.0929(17) 0.2473(9) -3.3037(7) 0.205(10) Uani 0.50 1 d PDU A 2
F7 F 0.801(2) 0.2240(11) -3.1761(12) 0.290(11) Uani 0.50 1 d PDU B 1
F8 F 0.7306(18) 0.3380(18) -3.1842(16) 0.307(12) Uani 0.50 1 d PDU B 1
F9 F 0.795(2) 0.288(2) -3.2522(10) 0.304(12) Uani 0.50 1 d PDU B 1
F7' F 0.822(2) 0.2287(15) -3.2191(18) 0.308(12) Uani 0.50 1 d PDU B 2
F8' F 0.7400(16) 0.2953(19) -3.1599(10) 0.297(12) Uani 0.50 1 d PDU B 2
F9' F 0.765(2) 0.3393(16) -3.2426(13) 0.299(12) Uani 0.50 1 d PDU B 2
F10 F 0.972(2) 0.4803(14) -3.3150(8) 0.44(2) Uani 1 1 d D B .
F11 F 0.972(2) 0.5367(10) -3.2553(9) 0.50(3) Uani 1 1 d D B .
F12 F 1.0904(14) 0.4751(13) -3.2898(9) 0.41(2) Uani 1 1 d D B .
F13 F 1.3791(14) 0.3021(11) -3.1956(11) 0.192(9) Uani 0.50 1 d PDU C 1
F14 F 1.3133(18) 0.3675(19) -3.2554(8) 0.216(10) Uani 0.50 1 d PDU C 1
F15 F 1.3755(18) 0.4170(16) -3.2107(13) 0.209(9) Uani 0.50 1 d PDU C 1
F13' F 1.3926(16) 0.368(2) -3.1835(11) 0.220(9) Uani 0.50 1 d PDU C 2
F14' F 1.348(2) 0.3179(15) -3.2366(12) 0.215(10) Uani 0.50 1 d PDU C 2
F15' F 1.331(2) 0.4323(12) -3.2420(11) 0.212(10) Uani 0.50 1 d PDU C 2
F16 F 1.0080(18) 0.5207(15) -3.0621(12) 0.229(10) Uani 0.50 1 d PDU C 1
F17 F 1.1479(17) 0.5295(15) -3.0786(13) 0.219(9) Uani 0.50 1 d PDU C 1
F18 F 1.081(2) 0.5737(13) -3.1440(9) 0.232(10) Uani 0.50 1 d PDU C 1
F16' F 1.058(2) 0.5179(14) -3.0466(7) 0.210(9) Uani 0.50 1 d PDU C 2
F17' F 1.126(2) 0.5757(12) -3.1226(12) 0.209(9) Uani 0.50 1 d PDU C 2
F18' F 1.0024(16) 0.5469(11) -3.1170(12) 0.209(9) Uani 0.50 1 d PDU C 2
F19 F 1.4960(15) -0.5002(7) -1.9405(8) 0.146(6) Uani 0.50 1 d PDU D 1
F20 F 1.4196(10) -0.3976(11) -1.9189(7) 0.155(6) Uani 0.50 1 d PDU D 1
F21 F 1.5384(14) -0.4463(11) -1.8897(6) 0.141(6) Uani 0.50 1 d PDU D 1
F19' F 1.4541(13) -0.4747(9) -1.9461(7) 0.142(6) Uani 0.50 1 d PDU D 2
F20' F 1.4455(14) -0.3951(11) -1.9001(7) 0.158(6) Uani 0.50 1 d PDU D 2
F21' F 1.5638(12) -0.4848(10) -1.9080(7) 0.159(7) Uani 0.50 1 d PDU D 2
F22 F 1.8242(8) -0.4035(7) -2.0063(7) 0.259(9) Uani 1 1 d D D 1
F23 F 1.8200(15) -0.3213(14) -2.0802(6) 0.243(10) Uani 0.50 1 d PDU D 1
F24 F 1.7918(12) -0.2866(12) -2.0035(10) 0.234(10) Uani 0.50 1 d PDU D 1
F23' F 1.8314(14) -0.3044(19) -2.0727(7) 0.220(9) Uani 0.50 1 d PDU D 2
F24' F 1.7635(16) -0.2936(19) -1.9919(11) 0.245(10) Uani 0.50 1 d PDU D 2
F25 F 1.5656(16) 0.0168(11) -2.1365(10) 0.167(7) Uani 0.50 1 d PDU E 1
F26 F 1.6829(16) -0.0131(14) -2.0970(11) 0.206(8) Uani 0.50 1 d PDU E 1
F27 F 1.6795(16) -0.0579(13) -2.1631(9) 0.198(8) Uani 0.50 1 d PDU E 1
F25' F 1.5845(17) 0.0066(12) -2.1541(9) 0.173(7) Uani 0.50 1 d PDU E 2
F26' F 1.6329(18) 0.0009(13) -2.0819(9) 0.224(10) Uani 0.50 1 d PDU E 2
F27' F 1.7111(12) -0.0749(13) -2.1338(12) 0.221(8) Uani 0.50 1 d PDU E 2
F28 F 1.4112(19) -0.172(2) -1.9039(10) 0.232(10) Uani 0.50 1 d PDU E 1
F29 F 1.523(2) -0.1102(14) -1.9292(9) 0.233(10) Uani 0.50 1 d PDU E 1
F30 F 1.555(2) -0.2296(14) -1.9190(9) 0.247(9) Uani 0.50 1 d PDU E 1
F28' F 1.4113(16) -0.1285(19) -1.9351(14) 0.270(13) Uani 0.50 1 d PDU E 2
F29' F 1.539(2) -0.1415(16) -1.9070(9) 0.225(9) Uani 0.50 1 d PDU E 2
F30' F 1.482(2) -0.2365(13) -1.9046(8) 0.215(9) Uani 0.50 1 d PDU E 2
F31 F 1.7123(14) -0.4105(11) -2.2444(7) 0.154(7) Uani 0.50 1 d PDU F 1
F32 F 1.7395(13) -0.4638(14) -2.1675(8) 0.177(8) Uani 0.50 1 d PDU F 1
F33 F 1.6566(15) -0.5079(10) -2.2025(11) 0.181(8) Uani 0.50 1 d PDU F 1
F31' F 1.6729(16) -0.4674(14) -2.2419(7) 0.170(7) Uani 0.50 1 d PDU F 2
F32' F 1.6946(16) -0.5115(9) -2.1637(7) 0.158(8) Uani 0.50 1 d PDU F 2
F33' F 1.7508(12) -0.4209(13) -2.2064(12) 0.184(8) Uani 0.50 1 d PDU F 2
F34 F 1.3549(14) -0.3593(13) -2.2427(6) 0.156(6) Uani 0.50 1 d PDU F 1
F35 F 1.3043(13) -0.3987(11) -2.1592(8) 0.160(6) Uani 0.50 1 d PDU F 1
F36 F 1.2763(12) -0.2863(11) -2.1875(10) 0.155(6) Uani 0.50 1 d PDU F 1
F34' F 1.3635(15) -0.3986(11) -2.2227(8) 0.164(6) Uani 0.50 1 d PDU F 2
F35' F 1.2646(11) -0.3481(17) -2.1609(9) 0.179(7) Uani 0.50 1 d PDU F 2
F36' F 1.3296(14) -0.2825(10) -2.2311(8) 0.160(6) Uani 0.50 1 d PDU F 2

loop_
_atom_site_aniso_label
_atom_site_aniso_U_11
_atom_site_aniso_U_22
_atom_site_aniso_U_33
_atom_site_aniso_U_23
_atom_site_aniso_U_13
_atom_site_aniso_U_12
Pt 0.0676(2) 0.0756(3) 0.0408(2) 0.00099(15) -0.01919(15) -0.01894(16)
Nd1 0.1067(4) 0.0810(4) 0.0437(3) 0.0021(2) -0.0225(2) -0.0399(3)
Nd2 0.0747(4) 0.0779(3) 0.0747(4) 0.0079(3) -0.0374(3) -0.0222(3)
P1 0.0658(14) 0.0843(15) 0.0513(12) -0.0022(11) -0.0144(10) -0.0180(11)
P2 0.0797(16) 0.0737(14) 0.0512(12) 0.0002(10) -0.0183(11) -0.0143(11)
C1 0.102(9) 0.133(10) 0.078(7) -0.026(7) -0.029(7) -0.015(8)
C2 0.122(11) 0.162(13) 0.072(7) -0.040(8) -0.002(7) -0.045(10)
C3 0.109(10) 0.108(9) 0.103(9) -0.027(7) -0.028(8) -0.019(7)
C4 0.091(7) 0.109(8) 0.062(6) -0.018(6) -0.012(5) -0.022(6)
C5 0.074(6) 0.079(6) 0.058(5) -0.012(4) -0.016(4) -0.026(5)
C6 0.080(6) 0.071(5) 0.050(4) -0.003(4) -0.016(4) -0.031(4)
C7 0.086(6) 0.075(5) 0.045(4) 0.001(4) -0.016(4) -0.025(5)
C8 0.086(6) 0.074(5) 0.043(4) 0.003(4) -0.018(4) -0.031(5)
C9 0.107(7) 0.075(5) 0.040(4) -0.004(4) -0.023(4) -0.023(5)
C10 0.083(6) 0.073(5) 0.051(5) -0.003(4) -0.020(4) -0.031(4)
C11 0.088(7) 0.076(6) 0.064(5) -0.007(4) -0.029(5) -0.024(5)
C12 0.108(9) 0.109(8) 0.072(7) -0.014(6) -0.024(6) 0.000(7)
C13 0.119(11) 0.131(11) 0.105(10) -0.009(8) -0.047(9) 0.012(9)
C14 0.116(10) 0.105(9) 0.086(8) -0.018(7) -0.042(7) 0.011(7)
C15 0.140(11) 0.099(8) 0.077(7) -0.004(6) -0.057(7) -0.012(7)
C16 0.073(6) 0.089(6) 0.042(4) 0.000(4) -0.016(4) -0.024(5)
C17 0.100(8) 0.101(7) 0.049(5) -0.012(5) -0.020(5) -0.001(6)
C18 0.109(8) 0.081(6) 0.055(5) -0.007(5) -0.032(5) -0.002(5)
C19 0.087(6) 0.077(5) 0.047(4) -0.002(4) -0.022(4) -0.027(5)
C20 0.119(9) 0.081(6) 0.048(5) 0.002(4) -0.022(5) -0.029(6)
C21 0.100(8) 0.079(6) 0.056(5) 0.000(5) -0.025(5) -0.015(5)
C22 0.075(6) 0.095(6) 0.042(4) 0.006(4) -0.020(4) -0.017(5)
C23 0.063(5) 0.072(5) 0.057(5) -0.002(4) -0.023(4) -0.014(4)
C24 0.074(7) 0.115(9) 0.124(10) 0.014(8) -0.034(7) -0.020(6)
C25 0.077(8) 0.135(11) 0.133(12) 0.023(9) -0.017(8) -0.031(7)
C26 0.090(9) 0.164(13) 0.115(11) 0.043(10) -0.026(8) -0.050(9)
C27 0.072(7) 0.141(11) 0.109(9) 0.041(8) -0.026(7) -0.037(7)
C28 0.058(5) 0.108(7) 0.080(6) 0.009(6) -0.023(5) -0.027(5)
C29 0.065(6) 0.091(6) 0.078(6) 0.004(5) -0.028(5) -0.027(5)
C30 0.067(6) 0.072(5) 0.096(7) 0.001(5) -0.044(5) -0.017(4)
C31 0.067(6) 0.083(6) 0.066(5) -0.001(5) -0.030(4) -0.018(4)
C32 0.068(6) 0.089(6) 0.061(5) 0.007(5) -0.027(4) -0.016(5)
C33 0.072(6) 0.080(6) 0.059(5) 0.001(4) -0.029(4) -0.017(4)
C34 0.072(6) 0.075(5) 0.055(5) 0.002(4) -0.022(4) -0.022(4)
C35 0.084(7) 0.076(6) 0.068(6) 0.000(5) -0.027(5) -0.015(5)
C36 0.090(8) 0.101(7) 0.076(7) -0.017(6) -0.015(6) -0.027(6)
C37 0.112(9) 0.110(8) 0.061(6) -0.006(6) -0.014(6) -0.046(7)
C38 0.098(8) 0.094(7) 0.074(7) 0.000(5) -0.037(6) -0.020(6)
C39 0.071(6) 0.087(6) 0.059(5) -0.001(4) -0.028(4) -0.023(5)
C40 0.076(7) 0.148(10) 0.074(7) 0.017(7) -0.039(6) -0.031(7)
C41 0.098(9) 0.133(10) 0.067(6) 0.014(6) -0.027(6) -0.037(7)
C42 0.065(5) 0.083(6) 0.055(5) -0.003(4) -0.027(4) -0.014(4)
C43 0.080(7) 0.139(9) 0.059(6) 0.012(6) -0.037(5) -0.046(6)
C44 0.079(7) 0.117(8) 0.056(5) 0.016(5) -0.028(5) -0.036(6)
C45 0.077(6) 0.095(7) 0.049(5) 0.005(4) -0.020(4) -0.024(5)
C46 0.073(6) 0.079(5) 0.045(4) 0.001(4) -0.016(4) -0.019(4)
C47 0.062(6) 0.113(8) 0.067(6) -0.006(5) -0.019(4) -0.021(5)
C48 0.083(8) 0.112(9) 0.110(9) -0.005(7) -0.004(7) -0.043(7)
C49 0.121(13) 0.185(17) 0.176(17) -0.050(14) -0.007(12) -0.078(12)
C50 0.093(10) 0.22(2) 0.123(12) -0.008(13) -0.026(9) -0.060(12)
C51 0.079(9) 0.179(16) 0.199(19) 0.014(14) -0.056(11) -0.031(10)
C52 0.090(10) 0.135(12) 0.185(16) -0.003(11) -0.058(10) -0.025(8)
C53 0.079(6) 0.086(6) 0.052(5) -0.010(4) -0.010(4) -0.017(5)
C54 0.099(8) 0.096(7) 0.062(6) -0.007(5) -0.017(5) -0.033(6)
C55 0.137(12) 0.108(9) 0.087(8) -0.021(7) -0.034(8) -0.036(8)
C56 0.182(17) 0.124(11) 0.115(11) -0.047(10) -0.015(11) -0.046(11)
C57 0.136(13) 0.187(16) 0.111(11) -0.086(12) 0.010(10) -0.020(12)
C58 0.094(9) 0.144(11) 0.100(9) -0.048(9) 0.004(7) -0.022(8)
C59 0.095(8) 0.089(7) 0.057(5) -0.003(5) -0.019(5) -0.003(5)
C60 0.25(2) 0.088(9) 0.109(11) 0.025(8) -0.059(12) -0.040(11)
C61 0.28(3) 0.108(11) 0.149(16) 0.054(11) -0.105(18) -0.010(14)
C62 0.21(2) 0.133(13) 0.113(12) 0.045(10) -0.079(13) 0.024(13)
C63 0.110(11) 0.186(16) 0.081(8) 0.009(9) -0.035(8) 0.009(10)
C64 0.103(9) 0.121(9) 0.074(7) 0.012(6) -0.026(6) -0.014(7)
C65 0.143(11) 0.079(6) 0.070(6) -0.006(5) -0.028(7) -0.032(7)
C66 0.134(12) 0.127(11) 0.110(10) -0.049(9) -0.019(9) 0.006(9)
C67 0.28(3) 0.121(13) 0.144(16) -0.074(13) -0.026(17) 0.000(15)
C68 0.29(3) 0.129(14) 0.146(17) -0.082(13) -0.012(18) -0.035(17)
C69 0.25(2) 0.130(13) 0.140(14) -0.025(11) -0.089(15) -0.069(14)
C70 0.171(14) 0.094(8) 0.091(8) -0.014(7) -0.050(9) -0.040(8)
C101 0.147(12) 0.078(7) 0.103(9) -0.014(7) -0.036(8) -0.039(7)
C72 0.178(15) 0.113(10) 0.087(8) 0.006(7) -0.051(9) -0.061(10)
C73 0.151(13) 0.134(11) 0.094(9) -0.033(8) -0.011(9) -0.064(10)
C74 0.139(13) 0.180(16) 0.106(11) -0.051(11) -0.044(10) -0.022(12)
C75 0.20(2) 0.23(2) 0.085(11) -0.077(13) -0.057(12) 0.033(18)
C76 0.25(2) 0.141(14) 0.28(2) -0.124(16) -0.190(19) 0.071(15)
C77 0.196(18) 0.203(18) 0.181(17) -0.112(15) -0.079(15) -0.018(15)
C78 0.37(3) 0.20(2) 0.108(13) -0.042(13) -0.104(17) 0.02(2)
C79 0.41(3) 0.164(17) 0.091(11) 0.025(11) -0.088(17) -0.053(19)
C80 0.47(4) 0.22(3) 0.112(14) 0.079(16) -0.12(2) 0.05(3)
C81 0.28(4) 0.27(3) 0.16(2) -0.03(2) 0.01(2) -0.16(3)
C82 0.144(14) 0.161(14) 0.132(13) -0.027(11) 0.034(11) -0.095(12)
C83 0.158(15) 0.138(13) 0.146(14) -0.036(11) 0.024(12) -0.094(12)
C84 0.154(13) 0.101(9) 0.116(10) -0.017(8) -0.041(9) -0.057(9)
C85 0.25(3) 0.18(2) 0.29(4) 0.01(2) -0.14(3) -0.11(2)
C86 0.121(11) 0.106(9) 0.083(8) 0.020(7) -0.040(7) -0.037(8)
C87 0.094(7) 0.063(5) 0.084(7) 0.000(5) -0.024(6) -0.023(5)
C88 0.102(9) 0.094(7) 0.105(9) 0.025(6) -0.057(7) -0.031(6)
C89 0.085(7) 0.082(7) 0.134(10) -0.003(7) -0.063(7) -0.017(5)
C90 0.124(14) 0.130(13) 0.21(2) 0.038(14) -0.093(15) -0.038(11)
C91 0.17(2) 0.114(13) 0.26(3) -0.042(16) -0.092(18) -0.030(13)
C92 0.093(9) 0.075(7) 0.232(19) -0.011(10) -0.075(11) -0.019(6)
C93 0.151(15) 0.117(11) 0.188(18) -0.050(12) -0.092(14) -0.022(10)
C94 0.143(13) 0.123(11) 0.145(13) -0.053(10) -0.064(10) -0.042(9)
C95 0.38(5) 0.21(3) 0.41(6) -0.14(3) -0.28(5) 0.06(3)
C96 0.139(14) 0.132(12) 0.113(12) -0.020(10) -0.008(10) -0.030(11)
C97 0.123(10) 0.092(8) 0.068(7) 0.008(6) -0.004(7) -0.025(7)
C98 0.110(10) 0.114(9) 0.086(8) -0.024(7) -0.027(7) -0.022(7)
C99 0.102(8) 0.090(7) 0.074(6) 0.003(5) -0.028(6) -0.037(6)
C100 0.134(13) 0.182(16) 0.100(10) -0.042(11) -0.035(9) -0.062(12)
C71 0.076(6) 0.082(6) 0.067(6) -0.005(5) -0.015(5) -0.012(5)
O1 0.106(5) 0.079(4) 0.072(4) -0.015(3) -0.025(4) -0.029(4)
O2 0.154(8) 0.143(7) 0.062(4) -0.029(5) -0.018(5) -0.060(6)
O3 0.145(8) 0.100(5) 0.094(5) -0.018(4) -0.070(5) -0.023(5)
O4 0.253(14) 0.137(8) 0.092(6) 0.051(6) -0.077(8) -0.106(9)
O5 0.127(7) 0.135(7) 0.101(6) -0.024(5) 0.007(5) -0.069(6)
O6 0.130(7) 0.105(6) 0.116(7) -0.024(5) -0.031(5) -0.050(5)
O7 0.088(5) 0.088(4) 0.080(4) 0.011(4) -0.039(4) -0.026(4)
O8 0.079(5) 0.102(5) 0.110(6) 0.022(4) -0.049(4) -0.030(4)
O9 0.129(7) 0.083(5) 0.154(8) 0.007(5) -0.076(6) -0.034(5)
O10 0.117(7) 0.119(6) 0.104(6) -0.021(5) -0.056(5) -0.024(5)
O11 0.093(5) 0.092(5) 0.094(5) 0.006(4) -0.025(4) -0.015(4)
O12 0.089(5) 0.096(5) 0.090(5) -0.008(4) -0.032(4) -0.034(4)
N1 0.085(6) 0.113(6) 0.052(4) -0.011(4) -0.012(4) -0.031(5)
N2 0.077(5) 0.081(5) 0.047(4) -0.005(3) -0.017(3) -0.033(4)
N3 0.110(7) 0.078(5) 0.054(4) 0.003(4) -0.034(4) -0.028(4)
N4 0.069(5) 0.095(6) 0.097(6) 0.017(5) -0.029(5) -0.025(4)
N5 0.062(5) 0.084(5) 0.070(5) 0.007(4) -0.028(4) -0.022(4)
N6 0.078(5) 0.089(5) 0.058(4) 0.002(4) -0.027(4) -0.024(4)
F1 0.306(15) 0.100(5) 0.111(6) 0.013(5) -0.052(8) -0.072(7)
F2 0.201(11) 0.135(7) 0.182(10) -0.068(7) -0.038(8) -0.007(7)
F3 0.135(9) 0.195(11) 0.307(18) 0.037(11) -0.053(10) -0.065(8)
F4 0.214(17) 0.254(18) 0.162(14) -0.076(14) -0.004(13) 0.000(16)
F5 0.24(2) 0.215(17) 0.144(13) -0.088(12) -0.068(13) -0.041(16)
F6 0.23(2) 0.259(18) 0.132(12) 0.002(13) 0.008(14) -0.042(16)
F4' 0.205(17) 0.27(2) 0.151(13) -0.028(14) 0.006(13) -0.015(16)
F5' 0.238(18) 0.237(16) 0.137(11) -0.096(12) -0.038(12) -0.020(15)
F6' 0.25(2) 0.249(19) 0.076(10) -0.035(12) -0.008(13) 0.000(18)
F7 0.284(18) 0.262(18) 0.46(3) -0.22(2) -0.25(2) 0.027(15)
F8 0.265(18) 0.27(2) 0.46(3) -0.19(2) -0.24(2) 0.093(16)
F9 0.314(19) 0.27(2) 0.44(3) -0.20(2) -0.280(19) 0.062(18)
F7' 0.327(19) 0.255(19) 0.47(3) -0.24(2) -0.25(2) 0.036(16)
F8' 0.259(18) 0.26(2) 0.46(3) -0.20(2) -0.24(2) 0.060(17)
F9' 0.284(18) 0.27(2) 0.44(3) -0.19(2) -0.27(2) 0.078(17)
F10 0.69(6) 0.40(3) 0.219(19) 0.17(2) -0.24(3) -0.18(4)
F11 0.70(6) 0.27(3) 0.36(3) 0.21(3) -0.06(4) -0.10(3)
F12 0.38(3) 0.33(3) 0.32(3) 0.19(2) 0.03(2) -0.04(2)
F13 0.158(14) 0.244(19) 0.170(16) -0.021(16) 0.011(13) -0.092(14)
F14 0.207(16) 0.24(2) 0.159(14) -0.016(15) 0.049(14) -0.069(16)
F15 0.175(15) 0.240(19) 0.200(18) 0.012(16) 0.000(14) -0.108(15)
F13' 0.175(15) 0.27(2) 0.204(17) -0.006(16) -0.020(14) -0.090(16)
F14' 0.201(16) 0.24(2) 0.178(16) -0.047(16) 0.047(14) -0.070(15)
F15' 0.199(17) 0.235(19) 0.174(17) 0.007(15) 0.030(14) -0.099(16)
F16 0.30(2) 0.144(12) 0.238(18) -0.068(13) -0.016(18) -0.039(14)
F17 0.29(2) 0.148(13) 0.236(19) -0.035(13) -0.050(17) -0.079(15)
F18 0.30(2) 0.122(11) 0.249(18) -0.018(12) -0.037(17) -0.041(13)
F16' 0.29(2) 0.149(12) 0.205(16) -0.070(12) -0.041(16) -0.044(14)
F17' 0.28(2) 0.115(11) 0.250(19) -0.021(11) -0.035(16) -0.090(12)
F18' 0.30(2) 0.109(11) 0.238(18) -0.059(12) -0.038(17) -0.058(12)
F19 0.212(15) 0.096(9) 0.130(10) 0.021(8) -0.037(10) -0.070(10)
F20 0.177(13) 0.170(11) 0.093(10) 0.016(9) -0.007(10) -0.049(11)
F21 0.193(13) 0.156(13) 0.084(8) 0.011(9) -0.056(9) -0.056(11)
F19' 0.176(13) 0.125(10) 0.117(10) 0.035(8) -0.032(9) -0.068(10)
F20' 0.196(14) 0.170(12) 0.085(9) -0.015(9) 0.012(10) -0.042(11)
F21' 0.198(14) 0.135(12) 0.107(11) 0.053(10) -0.046(10) -0.026(11)
F22 0.133(9) 0.223(13) 0.40(2) 0.109(14) -0.152(12) -0.063(8)
F23 0.101(11) 0.37(2) 0.239(19) 0.052(19) -0.067(13) -0.092(14)
F24 0.148(15) 0.33(2) 0.31(2) -0.09(2) -0.061(15) -0.164(15)
F23' 0.101(11) 0.35(2) 0.222(17) 0.044(17) -0.077(11) -0.120(13)
F24' 0.171(17) 0.33(2) 0.31(2) -0.10(2) -0.062(16) -0.148(17)
F25 0.190(15) 0.105(10) 0.207(16) 0.003(11) -0.077(13) -0.031(11)
F26 0.198(16) 0.179(13) 0.299(18) 0.037(13) -0.149(14) -0.127(12)
F27 0.196(15) 0.149(13) 0.252(18) 0.010(13) -0.064(14) -0.071(12)
F25' 0.189(14) 0.127(11) 0.206(15) -0.002(11) -0.063(13) -0.043(11)
F26' 0.24(2) 0.171(15) 0.31(2) 0.038(15) -0.143(18) -0.124(15)
F27' 0.188(15) 0.184(14) 0.300(19) 0.024(14) -0.083(15) -0.090(13)
F28 0.30(2) 0.29(2) 0.130(14) -0.047(16) -0.018(16) -0.14(2)
F29 0.31(2) 0.31(2) 0.158(16) -0.108(17) -0.054(15) -0.139(19)
F30 0.34(2) 0.34(2) 0.109(11) -0.084(13) -0.049(14) -0.103(19)
F28' 0.32(3) 0.32(3) 0.17(2) -0.05(2) -0.03(2) -0.09(2)
F29' 0.302(19) 0.32(2) 0.131(13) -0.087(14) -0.082(12) -0.131(17)
F30' 0.29(2) 0.31(2) 0.106(10) -0.075(13) -0.030(14) -0.148(18)
F31 0.141(12) 0.157(12) 0.098(10) 0.015(10) 0.023(9) 0.008(10)
F32 0.160(14) 0.179(14) 0.124(12) 0.005(11) -0.012(11) 0.039(12)
F33 0.202(14) 0.132(11) 0.159(14) -0.008(11) 0.000(12) 0.005(11)
F31' 0.195(14) 0.170(14) 0.106(10) -0.037(10) -0.010(11) 0.023(12)
F32' 0.170(14) 0.120(11) 0.115(11) 0.024(10) -0.010(10) 0.031(10)
F33' 0.154(13) 0.183(14) 0.160(14) -0.007(12) 0.014(12) -0.004(12)
F34 0.145(11) 0.242(16) 0.113(10) -0.055(12) -0.060(9) -0.042(12)
F35 0.113(11) 0.208(16) 0.184(12) -0.041(13) -0.038(10) -0.067(11)
F36 0.115(11) 0.208(15) 0.178(14) -0.066(13) -0.084(10) -0.019(11)
F34' 0.153(12) 0.225(15) 0.150(12) -0.073(13) -0.044(10) -0.053(11)
F35' 0.125(12) 0.252(18) 0.177(13) -0.066(14) -0.033(11) -0.044(13)
F36' 0.130(11) 0.225(15) 0.154(13) -0.032(13) -0.080(10) -0.044(11)

loop_
_atom_type_symbol
_atom_type_description
_atom_type_scat_dispersion_real
_atom_type_scat_dispersion_imag
_atom_type_scat_source
C C 0.0033 0.0016 'International Tables Vol C Tables 4.2.6.8 and 6.1.1.4'
H H 0.0000 0.0000 'International Tables Vol C Tables 4.2.6.8 and 6.1.1.4'
N N 0.0061 0.0033 'International Tables Vol C Tables 4.2.6.8 and 6.1.1.4'
O O 0.0106 0.0060 'International Tables Vol C Tables 4.2.6.8 and 6.1.1.4'
F F 0.0171 0.0103 'International Tables Vol C Tables 4.2.6.8 and 6.1.1.4'
P P 0.1023 0.0942 'International Tables Vol C Tables 4.2.6.8 and 6.1.1.4'
Nd Nd -0.1943 3.0179 'International Tables Vol C Tables 4.2.6.8 and 6.1.1.4'
Pt Pt -1.7033 8.3905 'International Tables Vol C Tables 4.2.6.8 and 6.1.1.4'

loop_
_geom_angle_atom_site_label_1
_geom_angle_atom_site_label_2
_geom_angle_atom_site_label_3
_geom_angle
_geom_angle_site_symmetry_1
_geom_angle_site_symmetry_3
C46 Pt C23 167.4(4) . .
C46 Pt P1 83.8(3) . .
C23 Pt P1 90.4(3) . .
C46 Pt P2 95.5(3) . .
C23 Pt P2 91.3(3) . .
P1 Pt P2 175.06(9) . .
O6 Nd1 O2 133.5(3) . .
O6 Nd1 O4 71.6(4) . .
O2 Nd1 O4 74.5(4) . .
O6 Nd1 O3 118.9(3) . .
O2 Nd1 O3 74.2(3) . .
O4 Nd1 O3 67.6(3) . .
O6 Nd1 O5 68.5(3) . .
O2 Nd1 O5 72.5(3) . .
O4 Nd1 O5 74.8(4) . .
O3 Nd1 O5 134.9(3) . .
O6 Nd1 O1 156.3(3) . .
O2 Nd1 O1 69.8(3) . .
O4 Nd1 O1 127.5(3) . .
O3 Nd1 O1 66.5(3) . .
O5 Nd1 O1 126.0(3) . .
O6 Nd1 N3 67.5(3) . .
O2 Nd1 N3 144.5(3) . .
O4 Nd1 N3 91.7(4) . .
O3 Nd1 N3 70.3(3) . .
O5 Nd1 N3 136.0(3) . .
O1 Nd1 N3 95.6(3) . .
O6 Nd1 N2 84.0(3) . .
O2 Nd1 N2 135.3(3) . .
O4 Nd1 N2 150.0(4) . .
O3 Nd1 N2 112.4(3) . .
O5 Nd1 N2 112.7(3) . .
O1 Nd1 N2 73.1(2) . .
N3 Nd1 N2 62.3(2) . .
O6 Nd1 N1 107.2(3) . .
O2 Nd1 N1 81.1(3) . .
O4 Nd1 N1 141.4(4) . .
O3 Nd1 N1 133.0(3) . .
O5 Nd1 N1 69.5(3) . .
O1 Nd1 N1 67.7(3) . .
N3 Nd1 N1 124.3(2) . .
N2 Nd1 N1 62.1(2) . .
O7 Nd2 O8 73.0(2) . .
O7 Nd2 O9 131.5(3) . .
O8 Nd2 O9 77.0(3) . .
O7 Nd2 O12 87.1(2) . .
O8 Nd2 O12 137.4(3) . .
O9 Nd2 O12 138.8(3) . .
O7 Nd2 O11 77.1(3) . .
O8 Nd2 O11 70.7(3) . .
O9 Nd2 O11 126.5(3) . .
O12 Nd2 O11 68.2(3) . .
O7 Nd2 O10 68.3(3) . .
O8 Nd2 O10 72.8(3) . .
O9 Nd2 O10 66.8(3) . .
O12 Nd2 O10 134.1(3) . .
O11 Nd2 O10 135.4(3) . .
O7 Nd2 N4 143.7(3) . .
O8 Nd2 N4 84.0(3) . .
O9 Nd2 N4 66.3(4) . .
O12 Nd2 N4 91.6(3) . .
O11 Nd2 N4 68.9(3) . .
O10 Nd2 N4 131.1(3) . .
O7 Nd2 N6 88.3(3) . .
O8 Nd2 N6 142.5(3) . .
O9 Nd2 N6 93.1(3) . .
O12 Nd2 N6 71.1(3) . .
O11 Nd2 N6 137.3(3) . .
O10 Nd2 N6 70.1(3) . .
N4 Nd2 N6 125.4(3) . .
O7 Nd2 N5 146.2(2) . .
O8 Nd2 N5 140.6(2) . .
O9 Nd2 N5 70.4(3) . .
O12 Nd2 N5 68.5(2) . .
O11 Nd2 N5 112.4(3) . .
O10 Nd2 N5 112.0(3) . .
N4 Nd2 N5 63.2(3) . .
N6 Nd2 N5 62.3(2) . .
C53 P1 C47 105.4(5) . .
C53 P1 C71 105.5(5) . 2_750
C47 P1 C71 101.1(5) . 2_750
C53 P1 Pt 118.6(4) . .
C47 P1 Pt 111.4(4) . .
C71 P1 Pt 113.1(3) 2_750 .
C65 P2 C59 102.2(5) . .
C65 P2 C71 108.0(6) . .
C59 P2 C71 100.3(5) . .
C65 P2 Pt 117.1(5) . .
C59 P2 Pt 117.3(4) . .
C71 P2 Pt 110.3(3) . .
N1 C1 C2 123.3(13) . .
N1 C1 H1A 118.4 . .
C2 C1 H1A 118.4 . .
C1 C2 C3 119.0(13) . .
C1 C2 H2A 120.5 . .
C3 C2 H2A 120.5 . .
C4 C3 C2 116.7(13) . .
C4 C3 H3A 121.7 . .
C2 C3 H3A 121.7 . .
C5 C4 C3 121.5(11) . .
C5 C4 H4A 119.3 . .
C3 C4 H4A 119.3 . .
N1 C5 C4 120.7(9) . .
N1 C5 C6 116.8(9) . .
C4 C5 C6 122.5(9) . .
N2 C6 C7 121.2(9) . .
N2 C6 C5 117.0(8) . .
C7 C6 C5 121.8(9) . .
C6 C7 C8 121.8(9) . .
C6 C7 H7A 119.1 . .
C8 C7 H7A 119.1 . .
C9 C8 C7 116.8(8) . .
C9 C8 C19 120.6(9) . .
C7 C8 C19 122.6(9) . .
C8 C9 C10 120.1(9) . .
C8 C9 H9A 120.0 . .
C10 C9 H9A 120.0 . .
N2 C10 C9 121.4(9) . .
N2 C10 C11 118.2(8) . .
C9 C10 C11 120.3(9) . .
N3 C11 C12 124.0(10) . .
N3 C11 C10 114.3(9) . .
C12 C11 C10 121.7(9) . .
C13 C12 C11 117.6(12) . .
C13 C12 H12A 121.2 . .
C11 C12 H12A 121.2 . .
C14 C13 C12 121.2(15) . .
C14 C13 H13A 119.4 . .
C12 C13 H13A 119.4 . .
C13 C14 C15 118.9(12) . .
C13 C14 H14A 120.5 . .
C15 C14 H14A 120.5 . .
C14 C15 N3 122.9(11) . .
C14 C15 H15A 118.6 . .
N3 C15 H15A 118.6 . .
C21 C16 C17 117.6(8) . .
C21 C16 C22 119.9(9) . .
C17 C16 C22 122.4(9) . .
C18 C17 C16 120.3(10) . .
C18 C17 H17A 119.8 . .
C16 C17 H17A 119.8 . .
C17 C18 C19 122.2(10) . .
C17 C18 H18A 118.9 . .
C19 C18 H18A 118.9 . .
C18 C19 C20 117.5(8) . .
C18 C19 C8 122.5(9) . .
C20 C19 C8 119.9(8) . .
C21 C20 C19 119.8(10) . .
C21 C20 H20A 120.1 . .
C19 C20 H20A 120.1 . .
C16 C21 C20 122.3(10) . .
C16 C21 H21A 118.8 . .
C20 C21 H21A 118.8 . .
C23 C22 C16 173.8(11) . .
C22 C23 Pt 174.4(9) . .
N4 C24 C25 124.4(12) . .
N4 C24 H24A 117.8 . .
C25 C24 H24A 117.8 . .
C26 C25 C24 117.5(13) . .
C26 C25 H25A 121.2 . .
C24 C25 H25A 121.2 . .
C25 C26 C27 118.8(12) . .
C25 C26 H26A 120.6 . .
C27 C26 H26A 120.6 . .
C28 C27 C26 119.4(12) . .
C28 C27 H27A 120.3 . .
C26 C27 H27A 120.3 . .
N4 C28 C27 122.1(10) . .
N4 C28 C29 116.3(9) . .
C27 C28 C29 121.6(10) . .
C30 C29 N5 118.8(10) . .
C30 C29 C28 124.3(10) . .
N5 C29 C28 116.9(9) . .
C29 C30 C31 127.1(11) . .
C29 C30 H30A 116.4 . .
C31 C30 H30A 116.4 . .
C30 C31 C32 112.7(9) . .
C30 C31 C39 124.0(9) . .
C32 C31 C39 123.3(9) . .
C31 C32 C33 120.6(9) . .
C31 C32 H32A 119.7 . .
C33 C32 H32A 119.7 . .
N5 C33 C32 122.2(9) . .
N5 C33 C34 116.6(8) . .
C32 C33 C34 121.1(9) . .
N6 C34 C35 122.3(9) . .
N6 C34 C33 116.4(8) . .
C35 C34 C33 121.4(8) . .
C34 C35 C36 118.9(10) . .
C34 C35 H35A 120.6 . .
C36 C35 H35A 120.6 . .
C37 C36 C35 119.4(11) . .
C37 C36 H36A 120.3 . .
C35 C36 H36A 120.3 . .
C36 C37 C38 118.3(10) . .
C36 C37 H37A 120.8 . .
C38 C37 H37A 120.8 . .
N6 C38 C37 122.4(10) . .
N6 C38 H38A 118.8 . .
C37 C38 H38A 118.8 . .
C44 C39 C40 117.6(9) . .
C44 C39 C31 120.4(9) . .
C40 C39 C31 122.0(9) . .
C41 C40 C39 121.3(11) . .
C41 C40 H40A 119.4 . .
C39 C40 H40A 119.4 . .
C40 C41 C42 120.9(11) . .
C40 C41 H41A 119.5 . .
C42 C41 H41A 119.5 . .
C43 C42 C41 116.2(9) . .
C43 C42 C45 122.6(9) . .
C41 C42 C45 121.1(9) . .
C42 C43 C44 123.6(10) . .
C42 C43 H43A 118.2 . .
C44 C43 H43A 118.2 . .
C39 C44 C43 120.0(9) . .
C39 C44 H44A 120.0 . .
C43 C44 H44A 120.0 . .
C46 C45 C42 176.7(12) . .
C45 C46 Pt 169.4(9) . .
C48 C47 C52 118.8(9) . .
C48 C47 P1 119.2(7) . .
C52 C47 P1 122.0(8) . .
C47 C48 C49 121.3(5) . .
C47 C48 H48A 119.4 . .
C49 C48 H48A 119.4 . .
C48 C49 C50 120.1 . .
C48 C49 H49A 120.0 . .
C50 C49 H49A 120.0 . .
C49 C50 C51 119.9 . .
C49 C50 H50A 120.0 . .
C51 C50 H50A 120.0 . .
C52 C51 C50 120.0 . .
C52 C51 H51A 120.0 . .
C50 C51 H51A 120.0 . .
C51 C52 C47 119.9(5) . .
C51 C52 H52A 120.0 . .
C47 C52 H52A 120.1 . .
C58 C53 C54 118.9(10) . .
C58 C53 P1 122.9(10) . .
C54 C53 P1 118.2(8) . .
C55 C54 C53 121.8(12) . .
C55 C54 H54A 119.1 . .
C53 C54 H54A 119.1 . .
C56 C55 C54 118.6(14) . .
C56 C55 H55A 120.7 . .
C54 C55 H55A 120.7 . .
C57 C56 C55 121.3(14) . .
C57 C56 H56A 119.4 . .
C55 C56 H56A 119.4 . .
C56 C57 C58 119.8(15) . .
C56 C57 H57A 120.1 . .
C58 C57 H57A 120.1 . .
C53 C58 C57 119.0(14) . .
C53 C58 H58A 120.5 . .
C57 C58 H58A 120.5 . .
C60 C59 C64 117.6(12) . .
C60 C59 P2 122.1(11) . .
C64 C59 P2 120.3(10) . .
C59 C60 C61 118.1(18) . .
C59 C60 H60A 120.9 . .
C61 C60 H60A 120.9 . .
C62 C61 C60 127(2) . .
C62 C61 H61A 116.5 . .
C60 C61 H61A 116.5 . .
C61 C62 C63 116.0(15) . .
C61 C62 H62A 122.0 . .
C63 C62 H62A 122.0 . .
C62 C63 C64 122.9(17) . .
C62 C63 H63A 118.6 . .
C64 C63 H63A 118.5 . .
C59 C64 C63 118.2(15) . .
C59 C64 H64A 120.9 . .
C63 C64 H64A 120.9 . .
C70 C65 C66 121.1(13) . .
C70 C65 P2 118.8(10) . .
C66 C65 P2 120.1(12) . .
C67 C66 C65 121.6(19) . .
C67 C66 H66A 119.2 . .
C65 C66 H66A 119.2 . .
C68 C67 C66 118(2) . .
C68 C67 H67A 121.0 . .
C66 C67 H67A 121.0 . .
C67 C68 C69 122.3(17) . .
C67 C68 H68A 118.9 . .
C69 C68 H68A 118.9 . .
C68 C69 C70 122(2) . .
C68 C69 H69A 118.8 . .
C70 C69 H69A 118.8 . .
C65 C70 C69 114.4(16) . .
C65 C70 H70A 122.8 . .
C69 C70 H70A 122.8 . .
F1 C101 F2 106.4(12) . .
F1 C101 F3 108.2(14) . .
F2 C101 F3 106.3(13) . .
F1 C101 C72 113.0(12) . .
F2 C101 C72 111.4(14) . .
F3 C101 C72 111.2(13) . .
O1 C72 C73 130.1(13) . .
O1 C72 C101 116.6(12) . .
C73 C72 C101 112.8(13) . .
C74 C73 C72 121.5(13) . .
C74 C73 H73A 119.2 . .
C72 C73 H73A 119.2 . .
O2 C74 C73 125.5(12) . .
O2 C74 C75 116.2(15) . .
C73 C74 C75 117.7(14) . .
F6 C75 F5 108.4(13) . .
F6 C75 F5' 116(2) . .
F5 C75 F5' 29.5(13) . .
F6 C75 F4' 66.8(14) . .
F5 C75 F4' 131.9(19) . .
F5' C75 F4' 106.4(12) . .
F6 C75 F4 107.9(13) . .
F5 C75 F4 106.3(12) . .
F5' C75 F4 76.9(15) . .
F4' C75 F4 43.3(14) . .
F6 C75 F6' 39.6(14) . .
F5 C75 F6' 84.2(15) . .
F5' C75 F6' 107.3(12) . .
F4' C75 F6' 106.3(13) . .
F4 C75 F6' 146.5(17) . .
F6 C75 C74 120.6(17) . .
F5 C75 C74 108.5(15) . .
F5' C75 C74 119.3(17) . .
F4' C75 C74 114.5(16) . .
F4 C75 C74 104.3(15) . .
F6' C75 C74 102.1(14) . .
F7' C76 F8 136(3) . .
F7' C76 F9 58.1(18) . .
F8 C76 F9 107(2) . .
F7' C76 F8' 112(2) . .
F8 C76 F8' 40(2) . .
F9 C76 F8' 127(3) . .
F7' C76 F9' 102.5(18) . .
F8 C76 F9' 68(2) . .
F9 C76 F9' 45.5(14) . .
F8' C76 F9' 104(2) . .
F7' C76 F7 48(2) . .
F8 C76 F7 108(2) . .
F9 C76 F7 101.4(19) . .
F8' C76 F7 70.2(19) . .
F9' C76 F7 135(2) . .
F7' C76 C77 119(2) . .
F8 C76 C77 104(2) . .
F9 C76 C77 125(2) . .
F8' C76 C77 106.0(19) . .
F9' C76 C77 113(2) . .
F7 C76 C77 111.2(18) . .
O3 C77 C78 128.3(19) . .
O3 C77 C76 124(2) . .
C78 C77 C76 108(2) . .
C77 C78 C79 114.9(18) . .
C77 C78 H78A 122.5 . .
C79 C78 H78A 122.5 . .
O4 C79 C78 131.6(18) . .
O4 C79 C80 102.3(17) . .
C78 C79 C80 123.8(19) . .
F10 C80 F12 104.1(14) . .
F10 C80 F11 105.3(13) . .
F12 C80 F11 102.8(14) . .
F10 C80 C79 107.8(17) . .
F12 C80 C79 127.4(18) . .
F11 C80 C79 107.7(17) . .
F14' C81 F15 122(2) . .
F14' C81 F13' 111(2) . .
F15 C81 F13' 45.8(15) . .
F14' C81 F14 45.7(16) . .
F15 C81 F14 109.6(19) . .
F13' C81 F14 137(2) . .
F14' C81 F15' 104.2(19) . .
F15 C81 F15' 50.4(16) . .
F13' C81 F15' 95.7(17) . .
F14 C81 F15' 66.5(17) . .
F14' C81 F13 54.4(16) . .
F15 C81 F13 104.7(18) . .
F13' C81 F13 65.6(17) . .
F14 C81 F13 99.8(17) . .
F15' C81 F13 136(2) . .
F14' C81 C82 115.1(18) . .
F15 C81 C82 122.4(18) . .
F13' C81 C82 116.7(19) . .
F14 C81 C82 106.0(17) . .
F15' C81 C82 111.8(17) . .
F13 C81 C82 112.1(18) . .
O5 C82 C83 130.7(14) . .
O5 C82 C81 114.4(15) . .
C83 C82 C81 114.6(14) . .
C82 C83 C84 120.7(14) . .
C82 C83 H83A 119.7 . .
C84 C83 H83A 119.7 . .
O6 C84 C83 128.6(14) . .
O6 C84 C85 113.1(13) . .
C83 C84 C85 117.8(13) . .
F16 C85 F18 119(2) . .
F16 C85 F17' 129(2) . .
F18 C85 F17' 44.2(17) . .
F16 C85 F16' 42.0(18) . .
F18 C85 F16' 136(2) . .
F17' C85 F16' 109.4(19) . .
F16 C85 F17 108.6(19) . .
F18 C85 F17 103.1(18) . .
F17' C85 F17 59.0(15) . .
F16' C85 F17 67.3(17) . .
F16 C85 F18' 63.7(17) . .
F18 C85 F18' 63.8(17) . .
F17' C85 F18' 102.9(18) . .
F16' C85 F18' 103.6(19) . .
F17 C85 F18' 151.4(19) . .
F16 C85 C84 112.1(17) . .
F18 C85 C84 107.7(18) . .
F17' C85 C84 119.0(17) . .
F16' C85 C84 116.0(17) . .
F17 C85 C84 104.6(17) . .
F18' C85 C84 103.7(15) . .
F20' C86 F19 125.8(18) . .
F20' C86 F21' 110.7(14) . .
F19 C86 F21' 75.4(13) . .
F20' C86 F21 72.6(13) . .
F19 C86 F21 108.9(13) . .
F21' C86 F21 40.7(11) . .
F20' C86 F20 31.4(13) . .
F19 C86 F20 107.3(15) . .
F21' C86 F20 135.7(15) . .
F21 C86 F20 102.7(14) . .
F20' C86 F19' 105.0(16) . .
F19 C86 F19' 31.9(12) . .
F21' C86 F19' 105.7(14) . .
F21 C86 F19' 130.4(15) . .
F20 C86 F19' 78.8(14) . .
F20' C86 C87 113.0(12) . .
F19 C86 C87 113.5(12) . .
F21' C86 C87 111.7(12) . .
F21 C86 C87 116.2(12) . .
F20 C86 C87 107.4(11) . .
F19' C86 C87 110.1(11) . .
O7 C87 C88 130.2(10) . .
O7 C87 C86 113.7(9) . .
C88 C87 C86 116.0(10) . .
C87 C88 C89 122.2(10) . .
C87 C88 H88A 118.9 . .
C89 C88 H88A 118.9 . .
O8 C89 C88 127.8(10) . .
O8 C89 C90 115.2(10) . .
C88 C89 C90 116.9(10) . .
F22 C90 F23 108.7(11) . .
F22 C90 F24 109.1(11) . .
F23 C90 F24 109.1(11) . .
F22 C90 F23' 114(2) . .
F23 C90 F23' 21.7(17) . .
F24 C90 F23' 87.9(18) . .
F22 C90 F24' 107(2) . .
F23 C90 F24' 128(2) . .
F24 C90 F24' 21.7(13) . .
F23' C90 F24' 108(2) . .
F22 C90 C89 111.5(10) . .
F23 C90 C89 102.1(14) . .
F24 C90 C89 115.9(12) . .
F23' C90 C89 116.7(12) . .
F24' C90 C89 98.2(13) . .
F25' C91 F27' 117(2) . .
F25' C91 F25 23.2(17) . .
F27' C91 F25 139(2) . .
F25' C91 F26 118(2) . .
F27' C91 F26 73.9(18) . .
F25 C91 F26 110.2(18) . .
F25' C91 F26' 107.7(17) . .
F27' C91 F26' 107.6(17) . .
F25 C91 F26' 89.3(17) . .
F26 C91 F26' 34.5(16) . .
F25' C91 F27 77.6(16) . .
F27' C91 F27 41.6(16) . .
F25 C91 F27 100.7(17) . .
F26 C91 F27 103.6(19) . .
F26' C91 F27 136(2) . .
F25' C91 C92 114.4(18) . .
F27' C91 C92 104.0(16) . .
F25 C91 C92 107.6(17) . .
F26 C91 C92 121.0(16) . .
F26' C91 C92 105.2(16) . .
F27 C91 C92 112.0(16) . .
O9 C92 C93 127.3(13) . .
O9 C92 C91 110.9(15) . .
C93 C92 C91 121.8(14) . .
C94 C93 C92 120.4(14) . .
C94 C93 H93A 119.8 . .
C92 C93 H93A 119.8 . .
O10 C94 C93 130.5(17) . .
O10 C94 C95 112.9(15) . .
C93 C94 C95 115.3(13) . .
F30 C95 F28 114(2) . .
F30 C95 F28' 157(2) . .
F28 C95 F28' 44.7(17) . .
F30 C95 F30' 51.4(18) . .
F28 C95 F30' 65(2) . .
F28' C95 F30' 106(2) . .
F30 C95 F29' 81(2) . .
F28 C95 F29' 112(3) . .
F28' C95 F29' 113(2) . .
F30' C95 F29' 111(2) . .
F30 C95 F29 109(2) . .
F28 C95 F29 114(2) . .
F28' C95 F29 91(2) . .
F30' C95 F29 144(3) . .
F29' C95 F29 33.1(18) . .
F30 C95 C94 92.4(19) . .
F28 C95 C94 124(2) . .
F28' C95 C94 95(2) . .
F30' C95 C94 109.6(17) . .
F29' C95 C94 120(2) . .
F29 C95 C94 100(2) . .
F33 C96 F32 109.6(15) . .
F33 C96 F31 110.5(15) . .
F32 C96 F31 104.0(15) . .
F33 C96 F33' 134.4(17) . .
F32 C96 F33' 50.7(12) . .
F31 C96 F33' 54.8(13) . .
F33 C96 F32' 57.0(13) . .
F32 C96 F32' 56.2(14) . .
F31 C96 F32' 138.1(15) . .
F33' C96 F32' 102.7(16) . .
F33 C96 F31' 50.7(12) . .
F32 C96 F31' 131.0(16) . .
F31 C96 F31' 61.1(13) . .
F33' C96 F31' 106.8(16) . .
F32' C96 F31' 102.0(15) . .
F33 C96 C97 108.7(14) . .
F32 C96 C97 114.1(14) . .
F31 C96 C97 109.9(11) . .
F33' C96 C97 116.9(15) . .
F32' C96 C97 112.0(12) . .
F31' C96 C97 114.8(14) . .
O11 C97 C98 127.3(11) . .
O11 C97 C96 112.4(12) . .
C98 C97 C96 120.3(13) . .
C99 C98 C97 123.0(12) . .
C99 C98 H98A 118.5 . .
C97 C98 H98A 118.5 . .
O12 C99 C98 128.6(11) . .
O12 C99 C100 112.5(10) . .
C98 C99 C100 118.8(11) . .
F34 C100 F35' 119.2(17) . .
F34 C100 F36 110.9(15) . .
F35' C100 F36 55.6(14) . .
F34 C100 F36' 68.8(13) . .
F35' C100 F36' 106.6(16) . .
F36 C100 F36' 55.1(12) . .
F34 C100 F34' 34.9(13) . .
F35' C100 F34' 109.3(16) . .
F36 C100 F34' 136.2(15) . .
F36' C100 F34' 103.7(14) . .
F34 C100 F35 106.5(15) . .
F35' C100 F35 43.8(13) . .
F36 C100 F35 99.4(14) . .
F36' C100 F35 145.2(15) . .
F34' C100 F35 77.8(14) . .
F34 C100 C99 117.8(13) . .
F35' C100 C99 120.8(14) . .
F36 C100 C99 115.0(11) . .
F36' C100 C99 107.4(12) . .
F34' C100 C99 107.8(14) . .
F35 C100 C99 104.9(12) . .
P1 C71 P2 122.6(6) 2_750 .
P1 C71 H71A 106.7 2_750 .
P2 C71 H71A 106.7 . .
P1 C71 H71B 106.7 2_750 .
P2 C71 H71B 106.7 . .
H71A C71 H71B 106.6 . .
C72 O1 Nd1 131.9(8) . .
C74 O2 Nd1 138.7(10) . .
C77 O3 Nd1 141.4(13) . .
C79 O4 Nd1 133.2(11) . .
C82 O5 Nd1 131.7(10) . .
C84 O6 Nd1 131.9(9) . .
C87 O7 Nd2 131.7(7) . .
C89 O8 Nd2 133.6(7) . .
C92 O9 Nd2 134.8(9) . .
C94 O10 Nd2 134.8(11) . .
C97 O11 Nd2 132.6(8) . .
C99 O12 Nd2 132.7(7) . .
C1 N1 C5 118.7(10) . .
C1 N1 Nd1 118.8(8) . .
C5 N1 Nd1 120.6(7) . .
C10 N2 C6 118.6(7) . .
C10 N2 Nd1 119.6(6) . .
C6 N2 Nd1 120.8(6) . .
C11 N3 C15 115.2(10) . .
C11 N3 Nd1 124.0(7) . .
C15 N3 Nd1 120.7(7) . .
C28 N4 C24 117.6(10) . .
C28 N4 Nd2 120.8(7) . .
C24 N4 Nd2 119.2(8) . .
C33 N5 C29 118.3(8) . .
C33 N5 Nd2 120.2(6) . .
C29 N5 Nd2 119.2(6) . .
C38 N6 C34 118.7(9) . .
C38 N6 Nd2 119.2(7) . .
C34 N6 Nd2 122.0(6) . .

loop_
_geom_bond_atom_site_label_1
_geom_bond_atom_site_label_2
_geom_bond_distance
_geom_bond_site_symmetry_2
Pt C46 2.005(9) .
Pt C23 2.014(9) .
Pt P1 2.299(3) .
Pt P2 2.302(3) .
Nd1 O6 2.424(8) .
Nd1 O2 2.437(8) .
Nd1 O4 2.439(9) .
Nd1 O3 2.444(9) .
Nd1 O5 2.443(9) .
Nd1 O1 2.519(7) .
Nd1 N3 2.602(9) .
Nd1 N2 2.638(7) .
Nd1 N1 2.641(10) .
Nd2 O7 2.410(7) .
Nd2 O8 2.423(7) .
Nd2 O9 2.469(8) .
Nd2 O12 2.484(7) .
Nd2 O11 2.503(9) .
Nd2 O10 2.520(8) .
Nd2 N4 2.596(9) .
Nd2 N6 2.609(9) .
Nd2 N5 2.622(8) .
P1 C53 1.815(10) .
P1 C47 1.817(11) .
P1 C71 1.818(10) 2_750
P2 C65 1.814(12) .
P2 C59 1.827(10) .
P2 C71 1.849(11) .
C1 N1 1.334(15) .
C1 C2 1.36(2) .
C1 H1A 0.9300 .
C2 C3 1.411(18) .
C2 H2A 0.9300 .
C3 C4 1.383(16) .
C3 H3A 0.9300 .
C4 C5 1.366(15) .
C4 H4A 0.9300 .
C5 N1 1.353(12) .
C5 C6 1.466(13) .
C6 N2 1.358(12) .
C6 C7 1.363(12) .
C7 C8 1.394(13) .
C7 H7A 0.9300 .
C8 C9 1.381(14) .
C8 C19 1.495(12) .
C9 C10 1.404(12) .
C9 H9A 0.9300 .
C10 N2 1.353(12) .
C10 C11 1.505(14) .
C11 N3 1.343(12) .
C11 C12 1.359(16) .
C12 C13 1.359(17) .
C12 H12A 0.9300 .
C13 C14 1.336(18) .
C13 H13A 0.9300 .
C14 C15 1.350(18) .
C14 H14A 0.9300 .
C15 N3 1.373(14) .
C15 H15A 0.9300 .
C16 C21 1.362(14) .
C16 C17 1.411(14) .
C16 C22 1.444(11) .
C17 C18 1.365(13) .
C17 H17A 0.9300 .
C18 C19 1.373(13) .
C18 H18A 0.9300 .
C19 C20 1.412(14) .
C20 C21 1.381(13) .
C20 H20A 0.9300 .
C21 H21A 0.9300 .
C22 C23 1.178(12) .
C24 N4 1.358(15) .
C24 C25 1.387(18) .
C24 H24A 0.9300 .
C25 C26 1.377(19) .
C25 H25A 0.9300 .
C26 C27 1.424(18) .
C26 H26A 0.9300 .
C27 C28 1.376(15) .
C27 H27A 0.9300 .
C28 N4 1.343(13) .
C28 C29 1.487(14) .
C29 C30 1.346(13) .
C29 N5 1.351(13) .
C30 C31 1.371(13) .
C30 H30A 0.9300 .
C31 C32 1.390(13) .
C31 C39 1.468(12) .
C32 C33 1.401(12) .
C32 H32A 0.9300 .
C33 N5 1.341(12) .
C33 C34 1.499(13) .
C34 N6 1.335(12) .
C34 C35 1.375(14) .
C35 C36 1.385(14) .
C35 H35A 0.9300 .
C36 C37 1.372(16) .
C36 H36A 0.9300 .
C37 C38 1.389(17) .
C37 H37A 0.9300 .
C38 N6 1.334(13) .
C38 H38A 0.9300 .
C39 C44 1.361(14) .
C39 C40 1.382(14) .
C40 C41 1.368(15) .
C40 H40A 0.9300 .
C41 C42 1.400(15) .
C41 H41A 0.9300 .
C42 C43 1.333(13) .
C42 C45 1.443(12) .
C43 C44 1.385(13) .
C43 H43A 0.9300 .
C44 H44A 0.9300 .
C45 C46 1.197(12) .
C47 C48 1.369(14) .
C47 C52 1.428(13) .
C48 C49 1.3899 .
C48 H48A 0.9300 .
C49 C50 1.3900 .
C49 H49A 0.9601 .
C50 C51 1.3903 .
C50 H50A 0.9601 .
C51 C52 1.3903 .
C51 H51A 0.9601 .
C52 H52A 0.9601 .
C53 C58 1.366(15) .
C53 C54 1.396(15) .
C54 C55 1.371(16) .
C54 H54A 0.9300 .
C55 C56 1.36(2) .
C55 H55A 0.9300 .
C56 C57 1.36(2) .
C56 H56A 0.9300 .
C57 C58 1.416(19) .
C57 H57A 0.9300 .
C58 H58A 0.9300 .
C59 C60 1.367(18) .
C59 C64 1.384(18) .
C60 C61 1.38(2) .
C60 H60A 0.9300 .
C61 C62 1.25(3) .
C61 H61A 0.9300 .
C62 C63 1.36(3) .
C62 H62A 0.9300 .
C63 C64 1.391(18) .
C63 H63A 0.9300 .
C64 H64A 0.9300 .
C65 C70 1.41(2) .
C65 C66 1.431(19) .
C66 C67 1.38(2) .
C66 H66A 0.9300 .
C67 C68 1.36(3) .
C67 H67A 0.9300 .
C68 C69 1.38(3) .
C68 H68A 0.9300 .
C69 C70 1.44(2) .
C69 H69A 0.9300 .
C70 H70A 0.9300 .
C101 F1 1.292(15) .
C101 F2 1.294(15) .
C101 F3 1.330(18) .
C101 C72 1.514(18) .
C72 O1 1.222(15) .
C72 C73 1.427(19) .
C73 C74 1.40(2) .
C73 H73A 0.9300 .
C74 O2 1.214(18) .
C74 C75 1.523(9) .
C75 F6 1.307(10) .
C75 F5 1.309(10) .
C75 F5' 1.309(10) .
C75 F4' 1.314(10) .
C75 F4 1.316(10) .
C75 F6' 1.322(10) .
C76 F7' 1.302(10) .
C76 F8 1.304(10) .
C76 F9 1.310(10) .
C76 F8' 1.310(10) .
C76 F9' 1.313(10) .
C76 F7 1.320(10) .
C76 C77 1.44(3) .
C77 O3 1.22(2) .
C77 C78 1.368(10) .
C78 C79 1.429(10) .
C78 H78A 0.9300 .
C79 O4 1.34(3) .
C79 C80 1.530(10) .
C80 F10 1.292(10) .
C80 F12 1.301(10) .
C80 F11 1.300(10) .
C81 F14' 1.300(10) .
C81 F15 1.309(10) .
C81 F13' 1.313(10) .
C81 F14 1.314(10) .
C81 F15' 1.321(10) .
C81 F13 1.322(10) .
C81 C82 1.533(10) .
C82 O5 1.274(17) .
C82 C83 1.31(2) .
C83 C84 1.31(2) .
C83 H83A 0.9300 .
C84 O6 1.285(16) .
C84 C85 1.535(10) .
C85 F16 1.303(10) .
C85 F18 1.309(10) .
C85 F17' 1.317(10) .
C85 F16' 1.317(10) .
C85 F17 1.327(10) .
C85 F18' 1.328(10) .
C86 F20' 1.306(9) .
C86 F19 1.306(9) .
C86 F21' 1.309(9) .
C86 F21 1.311(9) .
C86 F20 1.316(10) .
C86 F19' 1.316(9) .
C86 C87 1.556(15) .
C87 O7 1.242(12) .
C87 C88 1.374(16) .
C88 C89 1.412(17) .
C88 H88A 0.9300 .
C89 O8 1.230(13) .
C89 C90 1.527(9) .
C90 F22 1.312(7) .
C90 F23 1.311(7) .
C90 F24 1.311(7) .
C90 F23' 1.312(10) .
C90 F24' 1.317(10) .
C91 F25' 1.306(10) .
C91 F27' 1.312(10) .
C91 F25 1.316(10) .
C91 F26 1.322(10) .
C91 F26' 1.327(10) .
C91 F27 1.334(10) .
C91 C92 1.540(10) .
C92 O9 1.250(18) .
C92 C93 1.43(2) .
C93 C94 1.28(2) .
C93 H93A 0.9300 .
C94 O10 1.209(14) .
C94 C95 1.59(3) .
C95 F30 1.304(10) .
C95 F28 1.306(10) .
C95 F28' 1.315(10) .
C95 F30' 1.313(10) .
C95 F29' 1.313(10) .
C95 F29 1.317(10) .
C96 F33 1.306(10) .
C96 F32 1.312(10) .
C96 F31 1.312(9) .
C96 F33' 1.315(10) .
C96 F32' 1.316(9) .
C96 F31' 1.317(9) .
C96 C97 1.535(9) .
C97 O11 1.251(15) .
C97 C98 1.386(19) .
C98 C99 1.326(17) .
C98 H98A 0.9300 .
C99 O12 1.259(13) .
C99 C100 1.525(9) .
C100 F34 1.300(9) .
C100 F35' 1.311(10) .
C100 F36 1.316(9) .
C100 F36' 1.320(10) .
C100 F34' 1.319(9) .
C100 F35 1.336(10) .
C71 P1 1.818(10) 2_750
C71 H71A 0.9700 .
C71 H71B 0.9700 .

loop_
_geom_torsion_atom_site_label_1
_geom_torsion_atom_site_label_2
_geom_torsion_atom_site_label_3
_geom_torsion_atom_site_label_4
_geom_torsion
_geom_torsion_site_symmetry_1
_geom_torsion_site_symmetry_4
C46 Pt P1 C53 170.4(5) . .
C23 Pt P1 C53 -20.8(5) . .
P2 Pt P1 C53 88.2(10) . .
C46 Pt P1 C47 -67.1(5) . .
C23 Pt P1 C47 101.7(5) . .
P2 Pt P1 C47 -149.2(10) . .
C46 Pt P1 C71 46.1(5) . 2_750
C23 Pt P1 C71 -145.1(5) . 2_750
P2 Pt P1 C71 -36.1(11) . 2_750
C46 Pt P2 C65 34.8(5) . .
C23 Pt P2 C65 -134.5(5) . .
P1 Pt P2 C65 116.5(10) . .
C46 Pt P2 C59 156.9(5) . .
C23 Pt P2 C59 -12.5(5) . .
P1 Pt P2 C59 -121.5(10) . .
C46 Pt P2 C71 -89.2(5) . .
C23 Pt P2 C71 101.4(4) . .
P1 Pt P2 C71 -7.6(11) . .
N1 C1 C2 C3 3(2) . .
C1 C2 C3 C4 -3(2) . .
C2 C3 C4 C5 1.2(19) . .
C3 C4 C5 N1 1.9(17) . .
C3 C4 C5 C6 -179.5(10) . .
N1 C5 C6 N2 19.3(12) . .
C4 C5 C6 N2 -159.3(9) . .
N1 C5 C6 C7 -159.2(9) . .
C4 C5 C6 C7 22.1(15) . .
N2 C6 C7 C8 0.2(14) . .
C5 C6 C7 C8 178.6(9) . .
C6 C7 C8 C9 2.6(14) . .
C6 C7 C8 C19 -177.2(9) . .
C7 C8 C9 C10 -2.9(14) . .
C19 C8 C9 C10 176.8(9) . .
C8 C9 C10 N2 0.7(14) . .
C8 C9 C10 C11 178.3(9) . .
N2 C10 C11 N3 -12.5(12) . .
C9 C10 C11 N3 169.8(9) . .
N2 C10 C11 C12 165.7(10) . .
C9 C10 C11 C12 -12.0(15) . .
N3 C11 C12 C13 -2(2) . .
C10 C11 C12 C13 179.6(12) . .
C11 C12 C13 C14 -2(2) . .
C12 C13 C14 C15 3(2) . .
C13 C14 C15 N3 0(2) . .
C21 C16 C17 C18 5.1(17) . .
C22 C16 C17 C18 -178.3(11) . .
C16 C17 C18 C19 -2.0(19) . .
C17 C18 C19 C20 -2.2(18) . .
C17 C18 C19 C8 -179.8(11) . .
C9 C8 C19 C18 -25.7(15) . .
C7 C8 C19 C18 154.0(11) . .
C9 C8 C19 C20 156.7(10) . .
C7 C8 C19 C20 -23.6(14) . .
C18 C19 C20 C21 3.2(16) . .
C8 C19 C20 C21 -179.1(10) . .
C17 C16 C21 C20 -4.0(17) . .
C22 C16 C21 C20 179.3(10) . .
C19 C20 C21 C16 -0.1(18) . .
C21 C16 C22 C23 -52(10) . .
C17 C16 C22 C23 131(10) . .
C16 C22 C23 Pt 141(8) . .
C46 Pt C23 C22 -8(10) . .
P1 Pt C23 C22 -70(9) . .
P2 Pt C23 C22 114(9) . .
N4 C24 C25 C26 2(3) . .
C24 C25 C26 C27 0(3) . .
C25 C26 C27 C28 -4(3) . .
C26 C27 C28 N4 5(2) . .
C26 C27 C28 C29 -178.1(14) . .
N4 C28 C29 C30 -155.8(11) . .
C27 C28 C29 C30 27.6(19) . .
N4 C28 C29 N5 22.5(15) . .
C27 C28 C29 N5 -154.1(13) . .
N5 C29 C30 C31 -2.0(17) . .
C28 C29 C30 C31 176.4(10) . .
C29 C30 C31 C32 5.1(16) . .
C29 C30 C31 C39 -174.7(10) . .
C30 C31 C32 C33 -4.8(14) . .
C39 C31 C32 C33 175.0(10) . .
C31 C32 C33 N5 1.8(16) . .
C31 C32 C33 C34 -177.9(9) . .
N5 C33 C34 N6 -11.4(13) . .
C32 C33 C34 N6 168.3(9) . .
N5 C33 C34 C35 167.1(9) . .
C32 C33 C34 C35 -13.2(15) . .
N6 C34 C35 C36 0.2(15) . .
C33 C34 C35 C36 -178.2(10) . .
C34 C35 C36 C37 -1.7(16) . .
C35 C36 C37 C38 1.6(17) . .
C36 C37 C38 N6 0.1(18) . .
C30 C31 C39 C44 156.4(11) . .
C32 C31 C39 C44 -23.4(16) . .
C30 C31 C39 C40 -24.5(17) . .
C32 C31 C39 C40 155.7(12) . .
C44 C39 C40 C41 -3(2) . .
C31 C39 C40 C41 177.4(12) . .
C39 C40 C41 C42 -1(2) . .
C40 C41 C42 C43 5.9(19) . .
C40 C41 C42 C45 -175.0(12) . .
C41 C42 C43 C44 -6.2(19) . .
C45 C42 C43 C44 174.7(12) . .
C40 C39 C44 C43 3.3(18) . .
C31 C39 C44 C43 -177.6(11) . .
C42 C43 C44 C39 2(2) . .
C43 C42 C45 C46 -105(19) . .
C41 C42 C45 C46 76(19) . .
C42 C45 C46 Pt -59(22) . .
C23 Pt C46 C45 -15(6) . .
P1 Pt C46 C45 48(5) . .
P2 Pt C46 C45 -137(5) . .
C53 P1 C47 C48 110.2(8) . .
C71 P1 C47 C48 -140.2(8) 2_750 .
Pt P1 C47 C48 -19.7(9) . .
C53 P1 C47 C52 -72.1(9) . .
C71 P1 C47 C52 37.5(9) 2_750 .
Pt P1 C47 C52 158.0(7) . .
C52 C47 C48 C49 1.1(12) . .
P1 C47 C48 C49 178.9(4) . .
C47 C48 C49 C50 -0.5(6) . .
C48 C49 C50 C51 -0.1 . .
C49 C50 C51 C52 0.1 . .
C50 C51 C52 C47 0.5(6) . .
C48 C47 C52 C51 -1.1(12) . .
P1 C47 C52 C51 -178.9(4) . .
C47 P1 C53 C58 4.1(12) . .
C71 P1 C53 C58 -102.4(11) 2_750 .
Pt P1 C53 C58 129.6(10) . .
C47 P1 C53 C54 -176.5(9) . .
C71 P1 C53 C54 77.0(9) 2_750 .
Pt P1 C53 C54 -50.9(10) . .
C58 C53 C54 C55 2.6(18) . .
P1 C53 C54 C55 -176.8(9) . .
C53 C54 C55 C56 1(2) . .
C54 C55 C56 C57 -7(3) . .
C55 C56 C57 C58 10(3) . .
C54 C53 C58 C57 0(2) . .
P1 C53 C58 C57 179.5(12) . .
C56 C57 C58 C53 -6(3) . .
C65 P2 C59 C60 21.9(14) . .
C71 P2 C59 C60 133.0(13) . .
Pt P2 C59 C60 -107.6(12) . .
C65 P2 C59 C64 -156.0(10) . .
C71 P2 C59 C64 -44.9(11) . .
Pt P2 C59 C64 74.5(11) . .
C64 C59 C60 C61 -4(3) . .
P2 C59 C60 C61 177.8(16) . .
C59 C60 C61 C62 2(4) . .
C60 C61 C62 C63 2(4) . .
C61 C62 C63 C64 -3(3) . .
C60 C59 C64 C63 3(2) . .
P2 C59 C64 C63 -179.3(10) . .
C62 C63 C64 C59 1(2) . .
C59 P2 C65 C70 -112.3(10) . .
C71 P2 C65 C70 142.6(10) . .
Pt P2 C65 C70 17.3(11) . .
C59 P2 C65 C66 67.1(11) . .
C71 P2 C65 C66 -38.0(12) . .
Pt P2 C65 C66 -163.3(9) . .
C70 C65 C66 C67 -4(2) . .
P2 C65 C66 C67 176.9(14) . .
C65 C66 C67 C68 6(3) . .
C66 C67 C68 C69 -3(4) . .
C67 C68 C69 C70 -2(3) . .
C66 C65 C70 C69 -0.8(19) . .
P2 C65 C70 C69 178.6(11) . .
C68 C69 C70 C65 3(2) . .
F1 C101 C72 O1 -32(2) . .
F2 C101 C72 O1 -151.8(15) . .
F3 C101 C72 O1 89.8(18) . .
F1 C101 C72 C73 140.4(15) . .
F2 C101 C72 C73 21(2) . .
F3 C101 C72 C73 -97.7(18) . .
O1 C72 C73 C74 -4(3) . .
C101 C72 C73 C74 -175.1(16) . .
C72 C73 C74 O2 7(3) . .
C72 C73 C74 C75 178.0(15) . .
O2 C74 C75 F6 -25(2) . .
C73 C74 C75 F6 163.4(19) . .
O2 C74 C75 F5 -150.5(17) . .
C73 C74 C75 F5 38(2) . .
O2 C74 C75 F5' 179.4(17) . .
C73 C74 C75 F5' 8(2) . .
O2 C74 C75 F4' 52(2) . .
C73 C74 C75 F4' -120.2(19) . .
O2 C74 C75 F4 96.5(19) . .
C73 C74 C75 F4 -75(2) . .
O2 C74 C75 F6' -63(2) . .
C73 C74 C75 F6' 125.5(19) . .
F7' C76 C77 O3 -73(3) . .
F8 C76 C77 O3 96(3) . .
F9 C76 C77 O3 -142(2) . .
F8' C76 C77 O3 54(3) . .
F9' C76 C77 O3 167(2) . .
F7 C76 C77 O3 -20(3) . .
F7' C76 C77 C78 108(3) . .
F8 C76 C77 C78 -84(3) . .
F9 C76 C77 C78 39(3) . .
F8' C76 C77 C78 -125(2) . .
F9' C76 C77 C78 -12(3) . .
F7 C76 C77 C78 160(2) . .
O3 C77 C78 C79 -3(4) . .
C76 C77 C78 C79 176(2) . .
C77 C78 C79 O4 14(4) . .
C77 C78 C79 C80 173(2) . .
O4 C79 C80 F10 159(2) . .
C78 C79 C80 F10 -6(3) . .
O4 C79 C80 F12 34(3) . .
C78 C79 C80 F12 -130(3) . .
O4 C79 C80 F11 -88(2) . .
C78 C79 C80 F11 107(3) . .
F14' C81 C82 O5 23(3) . .
F15 C81 C82 O5 -162(2) . .
F13' C81 C82 O5 -109(2) . .
F14 C81 C82 O5 71(2) . .
F15' C81 C82 O5 142(2) . .
F13 C81 C82 O5 -36(3) . .
F14' C81 C82 C83 -163(3) . .
F15 C81 C82 C83 12(3) . .
F13' C81 C82 C83 65(3) . .
F14 C81 C82 C83 -115(2) . .
F15' C81 C82 C83 -44(3) . .
F13 C81 C82 C83 137(2) . .
O5 C82 C83 C84 -6(4) . .
C81 C82 C83 C84 -178.8(18) . .
C82 C83 C84 O6 12(3) . .
C82 C83 C84 C85 -177.1(19) . .
O6 C84 C85 F16 1(3) . .
C83 C84 C85 F16 -172(2) . .
O6 C84 C85 F18 -133(2) . .
C83 C84 C85 F18 55(3) . .
O6 C84 C85 F17' -179(2) . .
C83 C84 C85 F17' 8(3) . .
O6 C84 C85 F16' 47(3) . .
C83 C84 C85 F16' -126(2) . .
O6 C84 C85 F17 118.3(19) . .
C83 C84 C85 F17 -54(2) . .
O6 C84 C85 F18' -66(2) . .
C83 C84 C85 F18' 121(2) . .
F20' C86 C87 O7 -75.0(16) . .
F19 C86 C87 O7 76.4(15) . .
F21' C86 C87 O7 159.4(14) . .
F21 C86 C87 O7 -156.2(13) . .
F20 C86 C87 O7 -42.0(15) . .
F19' C86 C87 O7 42.2(15) . .
F20' C86 C87 C88 102.1(16) . .
F19 C86 C87 C88 -106.5(15) . .
F21' C86 C87 C88 -23.5(17) . .
F21 C86 C87 C88 20.9(17) . .
F20 C86 C87 C88 135.1(14) . .
F19' C86 C87 C88 -140.8(14) . .
O7 C87 C88 C89 0(2) . .
C86 C87 C88 C89 -176.5(11) . .
C87 C88 C89 O8 6(2) . .
C87 C88 C89 C90 -178.9(12) . .
O8 C89 C90 F22 -147.6(13) . .
C88 C89 C90 F22 36.5(17) . .
O8 C89 C90 F23 -31.7(16) . .
C88 C89 C90 F23 152.4(15) . .
O8 C89 C90 F24 86.8(16) . .
C88 C89 C90 F24 -89.1(16) . .
O8 C89 C90 F23' -15(3) . .
C88 C89 C90 F23' 170(2) . .
O8 C89 C90 F24' 100(2) . .
C88 C89 C90 F24' -76(2) . .
F25' C91 C92 O9 49(2) . .
F27' C91 C92 O9 -80.3(18) . .
F25 C91 C92 O9 72.6(18) . .
F26 C91 C92 O9 -159.7(19) . .
F26' C91 C92 O9 166.7(16) . .
F27 C91 C92 O9 -37.2(19) . .
F25' C91 C92 C93 -130.9(18) . .
F27' C91 C92 C93 100(2) . .
F25 C91 C92 C93 -107.1(18) . .
F26 C91 C92 C93 21(3) . .
F26' C91 C92 C93 -13(2) . .
F27 C91 C92 C93 143.1(18) . .
O9 C92 C93 C94 -1(3) . .
C91 C92 C93 C94 179.1(15) . .
C92 C93 C94 O10 -1(3) . .
C92 C93 C94 C95 -166.2(15) . .
O10 C94 C95 F30 84(2) . .
C93 C94 C95 F30 -108(2) . .
O10 C94 C95 F28 -38(3) . .
C93 C94 C95 F28 130(3) . .
O10 C94 C95 F28' -75(2) . .
C93 C94 C95 F28' 93(2) . .
O10 C94 C95 F30' 34(2) . .
C93 C94 C95 F30' -158(2) . .
O10 C94 C95 F29' 165(2) . .
C93 C94 C95 F29' -27(3) . .
O10 C94 C95 F29 -166.9(19) . .
C93 C94 C95 F29 1(2) . .
F33 C96 C97 O11 137.5(16) . .
F32 C96 C97 O11 14.9(19) . .
F31 C96 C97 O11 -101.5(17) . .
F33' C96 C97 O11 -41.8(19) . .
F32' C96 C97 O11 76.4(19) . .
F31' C96 C97 O11 -167.9(16) . .
F33 C96 C97 C98 -42.2(19) . .
F32 C96 C97 C98 -164.8(17) . .
F31 C96 C97 C98 78.9(19) . .
F33' C96 C97 C98 138.6(18) . .
F32' C96 C97 C98 -103.3(19) . .
F31' C96 C97 C98 12(2) . .
O11 C97 C98 C99 -1(2) . .
C96 C97 C98 C99 178.6(11) . .
C97 C98 C99 O12 0(2) . .
C97 C98 C99 C100 -176.7(12) . .
O12 C99 C100 F34 158.0(16) . .
C98 C99 C100 F34 -25(2) . .
O12 C99 C100 F35' -39(2) . .
C98 C99 C100 F35' 138.2(19) . .
O12 C99 C100 F36 24.3(18) . .
C98 C99 C100 F36 -158.5(16) . .
O12 C99 C100 F36' 83.3(15) . .
C98 C99 C100 F36' -99.5(16) . .
O12 C99 C100 F34' -165.6(14) . .
C98 C99 C100 F34' 11.7(18) . .
O12 C99 C100 F35 -83.8(15) . .
C98 C99 C100 F35 93.4(16) . .
C65 P2 C71 P1 -79.8(8) . 2_750
C59 P2 C71 P1 173.7(6) . 2_750
Pt P2 C71 P1 49.3(7) . 2_750
C73 C72 O1 Nd1 10(3) . .
C101 C72 O1 Nd1 -178.5(9) . .
O6 Nd1 O1 C72 177.6(13) . .
O2 Nd1 O1 C72 -11.9(13) . .
O4 Nd1 O1 C72 38.2(14) . .
O3 Nd1 O1 C72 69.1(13) . .
O5 Nd1 O1 C72 -60.4(14) . .
N3 Nd1 O1 C72 134.7(13) . .
N2 Nd1 O1 C72 -166.5(13) . .
N1 Nd1 O1 C72 -100.4(13) . .
C73 C74 O2 Nd1 -19(3) . .
C75 C74 O2 Nd1 169.8(9) . .
O6 Nd1 O2 C74 -168.0(16) . .
O4 Nd1 O2 C74 -123.6(17) . .
O3 Nd1 O2 C74 -53.0(17) . .
O5 Nd1 O2 C74 157.8(17) . .
O1 Nd1 O2 C74 17.3(16) . .
N3 Nd1 O2 C74 -53.1(19) . .
N2 Nd1 O2 C74 53.0(18) . .
N1 Nd1 O2 C74 86.7(17) . .
C78 C77 O3 Nd1 -18(3) . .
C76 C77 O3 Nd1 163.2(11) . .
O6 Nd1 O3 C77 70.5(17) . .
O2 Nd1 O3 C77 -60.9(17) . .
O4 Nd1 O3 C77 18.6(17) . .
O5 Nd1 O3 C77 -17.2(18) . .
O1 Nd1 O3 C77 -135.3(17) . .
N3 Nd1 O3 C77 119.1(17) . .
N2 Nd1 O3 C77 166.1(16) . .
N1 Nd1 O3 C77 -121.9(16) . .
C78 C79 O4 Nd1 -6(4) . .
C80 C79 O4 Nd1 -168.5(12) . .
O6 Nd1 O4 C79 -139(2) . .
O2 Nd1 O4 C79 73(2) . .
O3 Nd1 O4 C79 -6(2) . .
O5 Nd1 O4 C79 149(2) . .
O1 Nd1 O4 C79 25(2) . .
N3 Nd1 O4 C79 -74(2) . .
N2 Nd1 O4 C79 -102(2) . .
N1 Nd1 O4 C79 126(2) . .
C83 C82 O5 Nd1 20(3) . .
C81 C82 O5 Nd1 -167.4(10) . .
O6 Nd1 O5 C82 -22.8(15) . .
O2 Nd1 O5 C82 131.3(16) . .
O4 Nd1 O5 C82 53.1(15) . .
O3 Nd1 O5 C82 87.1(15) . .
O1 Nd1 O5 C82 178.7(14) . .
N3 Nd1 O5 C82 -23.2(17) . .
N2 Nd1 O5 C82 -96.2(15) . .
N1 Nd1 O5 C82 -141.9(16) . .
C83 C84 O6 Nd1 -31(3) . .
C85 C84 O6 Nd1 157.2(10) . .
O2 Nd1 O6 C84 -7.1(15) . .
O4 Nd1 O6 C84 -52.3(13) . .
O3 Nd1 O6 C84 -102.4(13) . .
O5 Nd1 O6 C84 28.1(13) . .
O1 Nd1 O6 C84 160.6(11) . .
N3 Nd1 O6 C84 -152.3(14) . .
N2 Nd1 O6 C84 145.3(13) . .
N1 Nd1 O6 C84 87.0(13) . .
C88 C87 O7 Nd2 -12.5(19) . .
C86 C87 O7 Nd2 164.0(6) . .
O8 Nd2 O7 C87 12.9(9) . .
O9 Nd2 O7 C87 -41.4(11) . .
O12 Nd2 O7 C87 154.7(10) . .
O11 Nd2 O7 C87 86.4(10) . .
O10 Nd2 O7 C87 -65.0(10) . .
N4 Nd2 O7 C87 65.9(11) . .
N6 Nd2 O7 C87 -134.1(10) . .
N5 Nd2 O7 C87 -162.5(9) . .
C88 C89 O8 Nd2 2(2) . .
C90 C89 O8 Nd2 -173.8(8) . .
O7 Nd2 O8 C89 -7.9(11) . .
O9 Nd2 O8 C89 133.5(12) . .
O12 Nd2 O8 C89 -73.6(13) . .
O11 Nd2 O8 C89 -89.8(12) . .
O10 Nd2 O8 C89 64.1(12) . .
N4 Nd2 O8 C89 -159.5(12) . .
N6 Nd2 O8 C89 55.6(13) . .
N5 Nd2 O8 C89 168.1(10) . .
C93 C92 O9 Nd2 -18(2) . .
C91 C92 O9 Nd2 162.4(9) . .
O7 Nd2 O9 C92 -1.9(15) . .
O8 Nd2 O9 C92 -54.8(13) . .
O12 Nd2 O9 C92 153.2(12) . .
O11 Nd2 O9 C92 -108.4(14) . .
O10 Nd2 O9 C92 21.9(13) . .
N4 Nd2 O9 C92 -143.8(14) . .
N6 Nd2 O9 C92 88.6(14) . .
N5 Nd2 O9 C92 147.7(14) . .
C93 C94 O10 Nd2 20(3) . .
C95 C94 O10 Nd2 -174.1(10) . .
O7 Nd2 O10 C94 137.6(14) . .
O8 Nd2 O10 C94 59.5(14) . .
O9 Nd2 O10 C94 -23.4(14) . .
O12 Nd2 O10 C94 -159.9(13) . .
O11 Nd2 O10 C94 95.9(14) . .
N4 Nd2 O10 C94 -5.9(15) . .
N6 Nd2 O10 C94 -126.0(14) . .
N5 Nd2 O10 C94 -78.9(14) . .
C98 C97 O11 Nd2 -20.8(19) . .
C96 C97 O11 Nd2 159.5(7) . .
O7 Nd2 O11 C97 118.2(10) . .
O8 Nd2 O11 C97 -165.5(11) . .
O9 Nd2 O11 C97 -109.3(10) . .
O12 Nd2 O11 C97 26.2(10) . .
O10 Nd2 O11 C97 157.6(10) . .
N4 Nd2 O11 C97 -74.6(10) . .
N6 Nd2 O11 C97 45.2(11) . .
N5 Nd2 O11 C97 -27.6(11) . .
C98 C99 O12 Nd2 22.9(18) . .
C100 C99 O12 Nd2 -160.1(8) . .
O7 Nd2 O12 C99 -104.4(10) . .
O8 Nd2 O12 C99 -43.5(11) . .
O9 Nd2 O12 C99 94.0(10) . .
O11 Nd2 O12 C99 -27.1(9) . .
O10 Nd2 O12 C99 -160.0(9) . .
N4 Nd2 O12 C99 39.3(10) . .
N6 Nd2 O12 C99 166.4(10) . .
N5 Nd2 O12 C99 99.6(10) . .
C2 C1 N1 C5 0.5(19) . .
C2 C1 N1 Nd1 -163.7(11) . .
C4 C5 N1 C1 -2.8(16) . .
C6 C5 N1 C1 178.5(10) . .
C4 C5 N1 Nd1 161.2(8) . .
C6 C5 N1 Nd1 -17.5(11) . .
O6 Nd1 N1 C1 -114.6(9) . .
O2 Nd1 N1 C1 18.3(9) . .
O4 Nd1 N1 C1 -32.8(11) . .
O3 Nd1 N1 C1 76.7(10) . .
O5 Nd1 N1 C1 -56.3(9) . .
O1 Nd1 N1 C1 90.1(9) . .
N3 Nd1 N1 C1 171.3(8) . .
N2 Nd1 N1 C1 172.1(10) . .
O6 Nd1 N1 C5 81.4(8) . .
O2 Nd1 N1 C5 -145.7(8) . .
O4 Nd1 N1 C5 163.2(7) . .
O3 Nd1 N1 C5 -87.3(8) . .
O5 Nd1 N1 C5 139.7(8) . .
O1 Nd1 N1 C5 -73.9(7) . .
N3 Nd1 N1 C5 7.3(9) . .
N2 Nd1 N1 C5 8.1(7) . .
C9 C10 N2 C6 2.1(13) . .
C11 C10 N2 C6 -175.6(8) . .
C9 C10 N2 Nd1 -167.0(7) . .
C11 C10 N2 Nd1 15.3(10) . .
C7 C6 N2 C10 -2.5(13) . .
C5 C6 N2 C10 178.9(8) . .
C7 C6 N2 Nd1 166.4(7) . .
C5 C6 N2 Nd1 -12.1(10) . .
O6 Nd1 N2 C10 58.4(7) . .
O2 Nd1 N2 C10 -150.2(6) . .
O4 Nd1 N2 C10 23.2(10) . .
O3 Nd1 N2 C10 -60.4(7) . .
O5 Nd1 N2 C10 122.1(7) . .
O1 Nd1 N2 C10 -115.3(7) . .
N3 Nd1 N2 C10 -9.3(6) . .
N1 Nd1 N2 C10 171.5(7) . .
O6 Nd1 N2 C6 -110.5(7) . .
O2 Nd1 N2 C6 40.9(8) . .
O4 Nd1 N2 C6 -145.6(8) . .
O3 Nd1 N2 C6 130.7(6) . .
O5 Nd1 N2 C6 -46.7(7) . .
O1 Nd1 N2 C6 75.9(6) . .
N3 Nd1 N2 C6 -178.2(7) . .
N1 Nd1 N2 C6 2.6(6) . .
C12 C11 N3 C15 5.0(16) . .
C10 C11 N3 C15 -176.8(9) . .
C12 C11 N3 Nd1 -174.4(9) . .
C10 C11 N3 Nd1 3.7(11) . .
C14 C15 N3 C11 -3.8(18) . .
C14 C15 N3 Nd1 175.6(11) . .
O6 Nd1 N3 C11 -92.8(8) . .
O2 Nd1 N3 C11 132.7(8) . .
O4 Nd1 N3 C11 -162.0(8) . .
O3 Nd1 N3 C11 132.6(8) . .
O5 Nd1 N3 C11 -92.3(9) . .
O1 Nd1 N3 C11 70.0(8) . .
N2 Nd1 N3 C11 2.4(7) . .
N1 Nd1 N3 C11 3.3(9) . .
O6 Nd1 N3 C15 87.8(9) . .
O2 Nd1 N3 C15 -46.8(11) . .
O4 Nd1 N3 C15 18.6(9) . .
O3 Nd1 N3 C15 -46.9(9) . .
O5 Nd1 N3 C15 88.3(10) . .
O1 Nd1 N3 C15 -109.4(9) . .
N2 Nd1 N3 C15 -177.0(9) . .
N1 Nd1 N3 C15 -176.2(8) . .
C27 C28 N4 C24 -3(2) . .
C29 C28 N4 C24 -179.4(12) . .
C27 C28 N4 Nd2 159.8(11) . .
C29 C28 N4 Nd2 -16.8(14) . .
C25 C24 N4 C28 -1(2) . .
C25 C24 N4 Nd2 -164.1(13) . .
O7 Nd2 N4 C28 158.2(7) . .
O8 Nd2 N4 C28 -151.6(9) . .
O9 Nd2 N4 C28 -73.1(9) . .
O12 Nd2 N4 C28 70.9(9) . .
O11 Nd2 N4 C28 136.8(9) . .
O10 Nd2 N4 C28 -90.7(9) . .
N6 Nd2 N4 C28 3.1(10) . .
N5 Nd2 N4 C28 6.0(8) . .
O7 Nd2 N4 C24 -39.5(12) . .
O8 Nd2 N4 C24 10.7(10) . .
O9 Nd2 N4 C24 89.2(10) . .
O12 Nd2 N4 C24 -126.8(10) . .
O11 Nd2 N4 C24 -60.9(10) . .
O10 Nd2 N4 C24 71.7(11) . .
N6 Nd2 N4 C24 165.4(9) . .
N5 Nd2 N4 C24 168.3(11) . .
C32 C33 N5 C29 1.6(15) . .
C34 C33 N5 C29 -178.6(9) . .
C32 C33 N5 Nd2 -160.9(8) . .
C34 C33 N5 Nd2 18.9(11) . .
C30 C29 N5 C33 -1.6(15) . .
C28 C29 N5 C33 179.9(9) . .
C30 C29 N5 Nd2 161.1(8) . .
C28 C29 N5 Nd2 -17.4(12) . .
O7 Nd2 N5 C33 18.7(10) . .
O8 Nd2 N5 C33 -154.3(7) . .
O9 Nd2 N5 C33 -118.4(8) . .
O12 Nd2 N5 C33 65.5(7) . .
O11 Nd2 N5 C33 119.1(7) . .
O10 Nd2 N5 C33 -64.9(8) . .
N4 Nd2 N5 C33 168.9(8) . .
N6 Nd2 N5 C33 -13.8(7) . .
O7 Nd2 N5 C29 -143.7(7) . .
O8 Nd2 N5 C29 43.3(9) . .
O9 Nd2 N5 C29 79.2(8) . .
O12 Nd2 N5 C29 -96.9(8) . .
O11 Nd2 N5 C29 -43.3(8) . .
O10 Nd2 N5 C29 132.8(7) . .
N4 Nd2 N5 C29 6.6(7) . .
N6 Nd2 N5 C29 -176.2(8) . .
C37 C38 N6 C34 -1.6(16) . .
C37 C38 N6 Nd2 179.8(9) . .
C35 C34 N6 C38 1.5(15) . .
C33 C34 N6 C38 179.9(9) . .
C35 C34 N6 Nd2 -180.0(7) . .
C33 C34 N6 Nd2 -1.5(11) . .
O7 Nd2 N6 C38 23.4(8) . .
O8 Nd2 N6 C38 -35.4(10) . .
O9 Nd2 N6 C38 -108.0(8) . .
O12 Nd2 N6 C38 110.9(8) . .
O11 Nd2 N6 C38 92.3(8) . .
O10 Nd2 N6 C38 -44.1(8) . .
N4 Nd2 N6 C38 -171.0(8) . .
N5 Nd2 N6 C38 -174.0(9) . .
O7 Nd2 N6 C34 -155.2(7) . .
O8 Nd2 N6 C34 146.0(7) . .
O9 Nd2 N6 C34 73.4(8) . .
O12 Nd2 N6 C34 -67.7(7) . .
O11 Nd2 N6 C34 -86.3(8) . .
O10 Nd2 N6 C34 137.3(8) . .
N4 Nd2 N6 C34 10.4(9) . .
N5 Nd2 N6 C34 7.4(7) . .
